data_7247158
loop_
_publ_author_name
'Zhang, Ying'
'Sun, Chi-Yu'
'Lin, Lin'

_publ_section_title
;
 Coordination-directed self-assembly of nano-cages: metal ion-change,
 ligand-extending, shape-control and transdermal drug delivery
;
_journal_issue 34
_journal_name_full 'RSC Advances'
_journal_page_first 23396
_journal_page_last 23401
_journal_paper_doi 10.1039/D3RA04150F
_journal_volume 13
_journal_year 2023
_chemical_formula_moiety '2(C19 H24 N2 O), C16 H36 N, F'
_chemical_formula_sum 'C54 H84 F N5 O2'
_chemical_formula_weight 854.29
_chemical_melting_point ?
_space_group_IT_number 148
_space_group_name_Hall '-R 3'
_space_group_name_H-M_alt 'R -3 :H'
_symmetry_cell_setting trigonal
_symmetry_space_group_name_Hall '-R 3'
_symmetry_space_group_name_H-M 'R -3 :H'
_atom_sites_solution_hydrogens difmap
_atom_sites_solution_primary other
_audit_block_doi 10.5517/ccdc.csd.cc1m40vm
_audit_creation_date 2013-06-06
_audit_creation_method CRYSTALS_ver_14.52
_audit_update_record
;
2016-07-14 deposited with the CCDC.	2023-07-19 downloaded from the CCDC.
;
_cell_angle_alpha 90
_cell_angle_beta 90
_cell_angle_gamma 120
_cell_formula_units_Z 36
_cell_length_a 36.1165(4)
_cell_length_b 36.1165(4)
_cell_length_c 45.7915(5)
_cell_measurement_reflns_used 44105
_cell_measurement_temperature 150
_cell_measurement_theta_max 62
_cell_measurement_theta_min 3
_cell_volume 51728.1(10)
_computing_cell_refinement 'CrysAlis, (Oxford Diffraction, 2002)'
_computing_data_collection 'SuperNova, (Oxford Diffraction, 2010)'
_computing_data_reduction 'CrysAlis, (Oxford Diffraction, 2002)'
_computing_molecular_graphics 'CAMERON (Watkin et al., 1996)'
_computing_publication_material 'CRYSTALS (Betteridge et al., 2003)'
_computing_structure_refinement 'CRYSTALS (Betteridge et al., 2003)'
_computing_structure_solution 'Superflip (Palatinus & Chapuis, 2007)'
_diffrn_ambient_temperature 150
_diffrn_measured_fraction_theta_full 0.999
_diffrn_measured_fraction_theta_max 0.994
_diffrn_measurement_device Area
_diffrn_measurement_device_type 'Oxford Diffraction SuperNova'
_diffrn_measurement_method \w
_diffrn_radiation_monochromator graphite
_diffrn_radiation_type 'Cu K\a'
_diffrn_radiation_wavelength 1.54180
_diffrn_reflns_av_R_equivalents 0.071
_diffrn_reflns_limit_h_max 20
_diffrn_reflns_limit_h_min -41
_diffrn_reflns_limit_k_max 41
_diffrn_reflns_limit_k_min 0
_diffrn_reflns_limit_l_max 52
_diffrn_reflns_limit_l_min 0
_diffrn_reflns_number 18178
_diffrn_reflns_theta_full 61.147
_diffrn_reflns_theta_max 62.394
_diffrn_reflns_theta_min 3.422
_diffrn_standards_number 0
_exptl_absorpt_coefficient_mu 0.479
_exptl_absorpt_correction_T_max 0.98
_exptl_absorpt_correction_T_min 0.78
_exptl_absorpt_correction_type multi-scan
_exptl_absorpt_process_details 'CrysAlis, (Oxford Diffraction, 2002)'
_exptl_crystal_colour clear_pale_colourless
_exptl_crystal_density_diffrn 0.987
_exptl_crystal_density_meas ?
_exptl_crystal_density_method 'not measured'
_exptl_crystal_description pate
_exptl_crystal_F_000 16848
_exptl_crystal_size_max 0.13
_exptl_crystal_size_mid 0.09
_exptl_crystal_size_min 0.05
_platon_squeeze_details
;
The discrete Fourier transform of the void region were treated as 
contributions to the A and B parts of the calculated structure factors.
;
_refine_diff_density_max 0.54
_refine_diff_density_min -0.60
_refine_ls_extinction_method None
_refine_ls_goodness_of_fit_ref 1.1480
_refine_ls_hydrogen_treatment constr
_refine_ls_matrix_type full
_refine_ls_number_parameters 1770
_refine_ls_number_reflns 9610
_refine_ls_number_restraints 4028
_refine_ls_R_factor_all 0.1558
_refine_ls_R_factor_gt 0.0971
_refine_ls_shift/su_max 0.0045915
_refine_ls_shift/su_mean 0.0002587
_refine_ls_structure_factor_coef F
_refine_ls_weighting_details
;
 Method, part 1, Chebychev polynomial, (Watkin, 1994, Prince, 1982) 
 [weight] = 1.0/[A~0~*T~0~(x)+A~1~*T~1~(x) ... +A~n-1~]*T~n-1~(x)] 
 where A~i~ are the Chebychev coefficients listed below and x= Fcalc/Fmax 
 Method = Robust Weighting (Prince, 1982) 
 W = [weight] * [1-(deltaF/6*sigmaF)^2^]^2^ 
 A~i~ are: 
 2.79 -4.38 -1.70 -3.93 -2.35 
;
_refine_ls_weighting_scheme calc
_refine_ls_wR_factor_all 0.1280
_refine_ls_wR_factor_gt 0.0863
_refine_ls_wR_factor_ref 0.0863
_reflns_limit_h_max 20
_reflns_limit_h_min -41
_reflns_limit_k_max 41
_reflns_limit_k_min 0
_reflns_limit_l_max 52
_reflns_limit_l_min 0
_reflns_number_gt 9610
_reflns_number_total 18178
_reflns_threshold_expression I>2.0\s(I)
_oxford_diffrn_Wilson_B_factor 6.22
_oxford_diffrn_Wilson_scale 16.75
_oxford_refine_ls_r_factor_ref 0.0971
_oxford_refine_ls_scale 0.3401(5)
_oxford_reflns_number_all 18074
_oxford_reflns_threshold_expression_ref I>2.0\s(I)
_oxford_structure_analysis_title 054gwp13
_cod_data_source_file d3ra04150f1.cif
_cod_data_source_block 2k
_cod_depositor_comments
;
The following automatic conversions were performed:

data item '_chemical_melting_point' value 'not measured' was changed
to '?' -- the value is undefined or not given.

data item '_atom_sites_solution_primary' value 'Other' was changed to
'other' in accordance with the
/home/data/users/saulius/crontab/automatic-downloads/rss-feeds/RSC/lib/dictionaries/cif_core.dic
dictionary named 'cif_core.dic' version 2.4.2 last updated on
2011-04-26.

data item '_exptl_crystal_density_meas' value 'not measured' was
changed to '?' -- the value is perceived as not measured.

Automatic conversion script
Id: cif_fix_values 8170 2020-07-09 18:12:32Z antanas 
;
_cod_original_sg_symbol_H-M 'R -3 '
_cod_original_formula_sum 'C54 H84 F1 N5 O2'
_cod_database_code 7247158

loop_
_symmetry_equiv_pos_as_xyz
x,y,z
-x,-y,-z
x+1/3,y+2/3,z+2/3
-x+1/3,-y+2/3,-z+2/3
x+2/3,y+1/3,z+1/3
-x+2/3,-y+1/3,-z+1/3
-x+y,-x,z
x-y,x,-z
-x+y+1/3,-x+2/3,z+2/3
x-y+1/3,x+2/3,-z+2/3
-x+y+2/3,-x+1/3,z+1/3
x-y+2/3,x+1/3,-z+1/3
-y,x-y,z
y,-x+y,-z
-y+1/3,x-y+2/3,z+2/3
y+1/3,-x+y+2/3,-z+2/3
-y+2/3,x-y+1/3,z+1/3
y+2/3,-x+y+1/3,-z+1/3

loop_
_atom_site_label
_atom_site_type_symbol
_atom_site_fract_x
_atom_site_fract_y
_atom_site_fract_z
_atom_site_U_iso_or_equiv
_atom_site_occupancy
_atom_site_adp_type
_atom_site_refinement_flags_posn
_atom_site_refinement_flags_adp
_atom_site_refinement_flags_occupancy
_atom_site_disorder_assembly
_atom_site_disorder_group
_atom_site_attached_hydrogens
F1 F 0.30943(7) 0.14614(7) 0.40834(4) 0.0785 1.0000 Uani . . . . . .
F2 F 0.36663(8) 0.23582(7) 0.43228(5) 0.0922 1.0000 Uani . . . . . .
O1 O 0.2361(3) 0.1522(4) 0.49214(18) 0.0843 0.440(6) Uani D . P 1 1 .
C1 C 0.2624(2) 0.1573(3) 0.47377(15) 0.0779 0.440(6) Uani D . P 1 1 .
N11 N 0.2526(2) 0.13541(19) 0.44843(14) 0.0834 0.440(6) Uani D . P 1 1 .
C12 C 0.2123(2) 0.10929(19) 0.43496(13) 0.0880 0.440(6) Uani D . P 1 1 .
C13 C 0.2095(2) 0.0884(2) 0.40910(14) 0.0878 0.440(6) Uani D . P 1 1 .
C14 C 0.1700(2) 0.0634(2) 0.39580(14) 0.0911 0.440(6) Uani D . P 1 1 .
C15 C 0.1329(2) 0.05869(18) 0.40793(14) 0.0985 0.440(6) Uani D . P 1 1 .
C16 C 0.1361(2) 0.0798(2) 0.43389(15) 0.1040 0.440(6) Uani D . P 1 1 .
C17 C 0.1751(2) 0.1049(2) 0.44737(14) 0.1011 0.440(6) Uani D . P 1 1 .
C18 C 0.0893(2) 0.03076(18) 0.39309(15) 0.1125 0.440(6) Uani D . P 1 1 .
C19 C 0.0870(4) 0.0478(3) 0.3635(2) 0.1243 0.440(6) Uani D . P 1 1 .
N21 N 0.3052(2) 0.1835(2) 0.47750(13) 0.0771 0.440(6) Uani D . P 1 1 .
C22 C 0.3292(2) 0.20024(18) 0.50342(13) 0.0711 0.440(6) Uani D . P 1 1 .
C23 C 0.3712(2) 0.2328(2) 0.50219(13) 0.0741 0.440(6) Uani D . P 1 1 .
C24 C 0.3947(2) 0.24852(19) 0.52764(14) 0.0879 0.440(6) Uani D . P 1 1 .
C25 C 0.3770(2) 0.23261(19) 0.55465(12) 0.0941 0.440(6) Uani D . P 1 1 .
C26 C 0.3350(2) 0.1998(2) 0.55563(13) 0.0905 0.440(6) Uani D . P 1 1 .
C27 C 0.3111(2) 0.18367(19) 0.53050(14) 0.0820 0.440(6) Uani D . P 1 1 .
C28 C 0.4032(2) 0.2504(2) 0.58271(13) 0.1124 0.440(6) Uani D . P 1 1 .
C29 C 0.4483(3) 0.2592(4) 0.5792(2) 0.1192 0.440(6) Uani D . P 1 1 .
C30 C 0.4038(4) 0.2902(3) 0.5932(2) 0.1203 0.440(6) Uani D . P 1 1 .
O101 O 0.2433(2) 0.1462(3) 0.49737(16) 0.1016 0.560(6) Uani D . P 1 2 .
C101 C 0.26722(18) 0.1536(3) 0.47686(14) 0.0911 0.560(6) Uani D . P 1 2 .
N111 N 0.25415(19) 0.13551(18) 0.45041(13) 0.0941 0.560(6) Uani D . P 1 2 .
C112 C 0.21211(19) 0.10860(18) 0.43954(12) 0.0976 0.560(6) Uani D . P 1 2 .
C113 C 0.2059(2) 0.09251(19) 0.41161(14) 0.1013 0.560(6) Uani D . P 1 2 .
C114 C 0.1649(2) 0.0664(2) 0.40122(14) 0.1183 0.560(6) Uani D . P 1 2 .
C115 C 0.1294(2) 0.05587(18) 0.41832(15) 0.1356 0.560(6) Uani D . P 1 2 .
C116 C 0.1361(2) 0.0717(2) 0.44633(15) 0.1367 0.560(6) Uani D . P 1 2 .
C117 C 0.1767(2) 0.09767(19) 0.45710(13) 0.1219 0.560(6) Uani D . P 1 2 .
C118 C 0.0842(2) 0.02647(18) 0.40673(17) 0.1535 0.560(6) Uani D . P 1 2 .
C119 C 0.0819(3) 0.0285(4) 0.3741(2) 0.1671 0.560(6) Uani D . P 1 2 .
N121 N 0.3101(2) 0.1807(2) 0.47830(13) 0.0915 0.560(6) Uani D . P 1 2 .
C122 C 0.3363(2) 0.20222(18) 0.50259(13) 0.1068 0.560(6) Uani D . P 1 2 .
C123 C 0.3779(2) 0.2343(2) 0.49868(14) 0.1127 0.560(6) Uani D . P 1 2 .
C124 C 0.40324(19) 0.25505(19) 0.52263(15) 0.1199 0.560(6) Uani D . P 1 2 .
C125 C 0.38754(19) 0.24457(18) 0.55083(13) 0.1210 0.560(6) Uani D . P 1 2 .
C126 C 0.3459(2) 0.2126(2) 0.55446(13) 0.1182 0.560(6) Uani D . P 1 2 .
C127 C 0.32013(19) 0.19161(19) 0.53086(14) 0.1187 0.560(6) Uani D . P 1 2 .
C128 C 0.4156(2) 0.26798(17) 0.57712(14) 0.1334 0.560(6) Uani D . P 1 2 .
C129 C 0.4415(3) 0.2482(4) 0.5872(2) 0.1415 0.560(6) Uani D . P 1 2 .
C130 C 0.3900(3) 0.2702(3) 0.60229(18) 0.1381 0.560(6) Uani D . P 1 2 .
O2 O 0.3350(4) 0.3425(4) 0.4384(4) 0.0841 0.257(7) Uani D . P 2 1 .
C2 C 0.3431(3) 0.3135(3) 0.4384(2) 0.0828 0.257(7) Uani D . P 2 1 .
N31 N 0.3137(3) 0.2724(4) 0.43279(16) 0.0855 0.257(7) Uani D . P 2 1 .
C32 C 0.2749(3) 0.2551(4) 0.41713(16) 0.0827 0.257(7) Uani D . P 2 1 .
C33 C 0.2556(3) 0.2136(4) 0.40689(17) 0.0835 0.257(7) Uani D . P 2 1 .
C34 C 0.2171(3) 0.1965(4) 0.39202(16) 0.0798 0.257(7) Uani D . P 2 1 .
C35 C 0.1969(3) 0.2200(4) 0.38735(15) 0.0791 0.257(7) Uani D . P 2 1 .
C36 C 0.2164(3) 0.2613(4) 0.39784(17) 0.0768 0.257(7) Uani D . P 2 1 .
C37 C 0.2547(3) 0.2789(4) 0.41272(16) 0.0801 0.257(7) Uani D . P 2 1 .
C38 C 0.1545(3) 0.2008(5) 0.37055(16) 0.0884 0.257(7) Uani D . P 2 1 .
C39 C 0.1220(4) 0.1576(6) 0.3821(4) 0.1082 0.257(7) Uani D . P 2 1 .
C40 C 0.1605(4) 0.1979(7) 0.3385(2) 0.1044 0.257(7) Uani D . P 2 1 .
N41 N 0.3814(3) 0.3185(3) 0.44647(16) 0.0922 0.257(7) Uani D . P 2 1 .
C42 C 0.4161(3) 0.3528(3) 0.46110(16) 0.0933 0.257(7) Uani D . P 2 1 .
C43 C 0.4512(3) 0.3498(3) 0.46924(17) 0.1000 0.257(7) Uani D . P 2 1 .
C44 C 0.4852(3) 0.3836(4) 0.48334(16) 0.1152 0.257(7) Uani D . P 2 1 .
C45 C 0.4849(3) 0.4208(3) 0.48955(16) 0.1207 0.257(7) Uani D . P 2 1 .
C46 C 0.4497(3) 0.4235(3) 0.48114(16) 0.1157 0.257(7) Uani D . P 2 1 .
C47 C 0.4155(3) 0.3901(3) 0.46706(16) 0.1023 0.257(7) Uani D . P 2 1 .
C48 C 0.5228(3) 0.4581(4) 0.50500(15) 0.1338 0.257(7) Uani D . P 2 1 .
C49 C 0.5428(5) 0.4980(4) 0.4867(3) 0.1456 0.257(7) Uani D . P 2 1 .
C50 C 0.5564(5) 0.4474(5) 0.5138(4) 0.1376 0.257(7) Uani D . P 2 1 .
O102 O 0.33725(18) 0.33868(17) 0.44736(13) 0.1010 0.743(7) Uani D . P 2 2 .
C102 C 0.34809(16) 0.31255(16) 0.44074(13) 0.0902 0.743(7) Uani D . P 2 2 .
N131 N 0.32287(15) 0.27616(13) 0.42616(8) 0.0761 0.743(7) Uani D . P 2 2 .
C132 C 0.28201(15) 0.26074(13) 0.41419(9) 0.0807 0.743(7) Uani D . P 2 2 .
C133 C 0.25871(18) 0.21926(16) 0.40497(10) 0.0895 0.743(7) Uani D . P 2 2 .
C134 C 0.21922(19) 0.20460(16) 0.39202(11) 0.1048 0.743(7) Uani D . P 2 2 .
C135 C 0.20215(17) 0.23066(18) 0.38832(9) 0.1089 0.743(7) Uani D . P 2 2 .
C136 C 0.22617(18) 0.27270(18) 0.39723(11) 0.1021 0.743(7) Uani D . P 2 2 .
C137 C 0.26559(17) 0.28789(15) 0.40996(10) 0.0928 0.743(7) Uani D . P 2 2 .
C138 C 0.15968(17) 0.2148(2) 0.37242(10) 0.1260 0.743(7) Uani D . P 2 2 .
C139 C 0.1310(2) 0.1674(3) 0.37530(19) 0.1464 0.743(7) Uani D . P 2 2 .
C140 C 0.1659(2) 0.2269(3) 0.34074(14) 0.1370 0.743(7) Uani D . P 2 2 .
N141 N 0.38639(15) 0.31709(15) 0.44752(9) 0.1022 0.743(7) Uani D . P 2 2 .
C142 C 0.41991(16) 0.34837(14) 0.46453(10) 0.1218 0.743(7) Uani D . P 2 2 .
C143 C 0.45129(18) 0.34128(16) 0.47522(12) 0.1417 0.743(7) Uani D . P 2 2 .
C144 C 0.48392(17) 0.37202(19) 0.49194(12) 0.1630 0.743(7) Uani D . P 2 2 .
C145 C 0.48577(16) 0.41013(16) 0.49854(11) 0.1734 0.743(7) Uani D . P 2 2 .
C146 C 0.45417(19) 0.41684(16) 0.48780(12) 0.1623 0.743(7) Uani D . P 2 2 .
C147 C 0.42146(17) 0.38662(17) 0.47102(11) 0.1407 0.743(7) Uani D . P 2 2 .
C148 C 0.52200(17) 0.44396(18) 0.51734(10) 0.1928 0.743(7) Uani D . P 2 2 .
C149 C 0.5065(2) 0.4656(3) 0.53800(17) 0.1993 0.743(7) Uani D . P 2 2 .
C150 C 0.5579(3) 0.4769(3) 0.49920(18) 0.2032 0.743(7) Uani D . P 2 2 .
O3 O 0.36274(9) 0.05884(9) 0.40289(6) 0.0869 1.0000 Uani . . . . . .
C3 C 0.34732(13) 0.08228(13) 0.40507(8) 0.0710 1.0000 Uani . . . . . .
N51 N 0.36347(9) 0.11652(9) 0.42200(6) 0.0764 1.0000 Uani D . . . . .
C52 C 0.40080(8) 0.13724(7) 0.43914(6) 0.0774 1.0000 Uani D . . . . .
C53 C 0.41542(9) 0.17813(9) 0.44909(6) 0.0838 1.0000 Uani D . . . . .
C54 C 0.45211(10) 0.19832(8) 0.46597(7) 0.0954 1.0000 Uani D . . . . .
C55 C 0.47467(8) 0.17819(9) 0.47341(6) 0.1018 1.0000 Uani D . . . . .
C56 C 0.45966(9) 0.13703(10) 0.46346(7) 0.0932 1.0000 Uani D . . . . .
C57 C 0.42319(9) 0.11641(8) 0.44659(6) 0.0853 1.0000 Uani D . . . . .
C58 C 0.51563(12) 0.20119(12) 0.49168(8) 0.1284 0.695(10) Uani D . P 4 1 .
C59 C 0.5161(2) 0.1739(3) 0.51618(19) 0.1647 0.695(10) Uani D . P 4 1 .
C60 C 0.55479(17) 0.2163(4) 0.47354(15) 0.1508 0.695(10) Uani D . P 4 1 .
N61 N 0.31188(9) 0.07486(9) 0.39074(6) 0.0768 1.0000 Uani D . . . . .
C62 C 0.28196(8) 0.03915(7) 0.37442(6) 0.0773 1.0000 Uani D . . . . .
C63 C 0.25226(9) 0.04187(8) 0.35706(6) 0.0831 1.0000 Uani D . . . . .
C64 C 0.22234(9) 0.00641(10) 0.34170(6) 0.0951 1.0000 Uani D . . . . .
C65 C 0.22160(9) -0.03205(8) 0.34305(6) 0.1020 1.0000 Uani D . . . . .
C66 C 0.25150(10) -0.03445(8) 0.36037(7) 0.0972 1.0000 Uani D . . . . .
C67 C 0.28148(9) 0.00057(9) 0.37605(6) 0.0857 1.0000 Uani D . . . . .
C68 C 0.18929(15) -0.07053(14) 0.32537(11) 0.1127 0.334(9) Uani D . P 5 1 .
C69 C 0.2106(3) -0.0842(4) 0.3031(3) 0.1097 0.334(9) Uani D . P 5 1 .
C70 C 0.1567(3) -0.0624(2) 0.3106(3) 0.1297 0.334(9) Uani D . P 5 1 .
C158 C 0.51548(15) 0.20103(13) 0.49174(11) 0.1181 0.305(10) Uani D . P 4 2 .
C159 C 0.5061(3) 0.1979(6) 0.52372(16) 0.1226 0.305(10) Uani D . P 4 2 .
C160 C 0.5455(4) 0.1847(5) 0.4856(4) 0.1336 0.305(10) Uani D . P 4 2 .
C168 C 0.18894(12) -0.07087(12) 0.32527(9) 0.1276 0.666(9) Uani D . P 5 2 .
C169 C 0.1806(2) -0.11277(18) 0.33849(15) 0.1398 0.666(9) Uani D . P 5 2 .
C170 C 0.2021(3) -0.0686(2) 0.29428(13) 0.1625 0.666(9) Uani D . P 5 2 .
O4 O 0.3956(3) 0.2254(6) 0.3279(2) 0.1007 0.334(6) Uani D . P 3 1 .
C4 C 0.3807(3) 0.2193(5) 0.3524(2) 0.0917 0.334(6) Uani D . P 3 1 .
N71 N 0.4048(3) 0.2366(2) 0.37680(19) 0.0944 0.334(6) Uani D . P 3 1 .
C72 C 0.4495(3) 0.2638(2) 0.37981(19) 0.0889 0.334(6) Uani D . P 3 1 .
C73 C 0.4672(3) 0.2806(2) 0.4068(2) 0.1048 0.334(6) Uani D . P 3 1 .
C74 C 0.5110(3) 0.3072(2) 0.4095(2) 0.1191 0.334(6) Uani D . P 3 1 .
C75 C 0.5379(3) 0.3178(2) 0.3857(2) 0.1261 0.334(6) Uani D . P 3 1 .
C76 C 0.5199(3) 0.3010(2) 0.3589(2) 0.1113 0.334(6) Uani D . P 3 1 .
C77 C 0.4762(3) 0.2742(2) 0.3557(2) 0.0962 0.334(6) Uani D . P 3 1 .
C78 C 0.5862(3) 0.3473(2) 0.3889(3) 0.1411 0.334(6) Uani D . P 3 1 .
C79 C 0.6091(3) 0.3230(4) 0.3927(5) 0.1518 0.334(6) Uani D . P 3 1 .
C80 C 0.6050(4) 0.3777(4) 0.3636(4) 0.1455 0.334(6) Uani D . P 3 1 .
N81 N 0.3385(3) 0.1959(2) 0.3582(2) 0.0811 0.334(6) Uani D . P 3 1 .
C82 C 0.3031(3) 0.1776(2) 0.3389(2) 0.0875 0.334(6) Uani D . P 3 1 .
C83 C 0.2620(3) 0.1547(2) 0.3496(2) 0.0874 0.334(6) Uani D . P 3 1 .
C84 C 0.2275(3) 0.1368(2) 0.3306(2) 0.0936 0.334(6) Uani D . P 3 1 .
C85 C 0.2332(3) 0.1413(2) 0.3006(2) 0.1034 0.334(6) Uani D . P 3 1 .
C86 C 0.2744(3) 0.1645(2) 0.2902(2) 0.0980 0.334(6) Uani D . P 3 1 .
C87 C 0.3092(3) 0.1826(2) 0.3088(2) 0.0951 0.334(6) Uani D . P 3 1 .
C88 C 0.1948(3) 0.1217(2) 0.2798(2) 0.1192 0.334(6) Uani D . P 3 1 .
C89 C 0.1833(4) 0.0775(3) 0.2704(4) 0.1257 0.334(6) Uani D . P 3 1 .
C90 C 0.1565(4) 0.1211(5) 0.2927(3) 0.1351 0.334(6) Uani D . P 3 1 .
O104 O 0.40420(18) 0.2378(2) 0.33275(12) 0.0924 0.666(6) Uani D . P 3 2 .
C104 C 0.38688(15) 0.2248(2) 0.35626(10) 0.0757 0.666(6) Uani D . P 3 2 .
N171 N 0.40725(15) 0.23873(14) 0.38215(10) 0.0795 0.666(6) Uani D . P 3 2 .
C172 C 0.45079(15) 0.26735(15) 0.38822(10) 0.0929 0.666(6) Uani D . P 3 2 .
C173 C 0.46359(17) 0.28324(17) 0.41592(11) 0.1010 0.666(6) Uani D . P 3 2 .
C174 C 0.50650(18) 0.31111(17) 0.42183(12) 0.1127 0.666(6) Uani D . P 3 2 .
C175 C 0.53711(15) 0.32378(16) 0.40043(12) 0.1171 0.666(6) Uani D . P 3 2 .
C176 C 0.52407(16) 0.30726(17) 0.37264(13) 0.1124 0.666(6) Uani D . P 3 2 .
C177 C 0.48155(17) 0.27935(17) 0.36637(11) 0.1054 0.666(6) Uani D . P 3 2 .
C178 C 0.58440(16) 0.35410(14) 0.40738(15) 0.1364 0.666(6) Uani D . P 3 2 .
C179 C 0.6048(2) 0.3315(2) 0.4210(2) 0.1457 0.666(6) Uani D . P 3 2 .
C180 C 0.6092(2) 0.3779(3) 0.3810(2) 0.1563 0.666(6) Uani D . P 3 2 .
N181 N 0.34571(16) 0.19430(13) 0.35927(11) 0.0716 0.666(6) Uani D . P 3 2 .
C182 C 0.31240(15) 0.17693(14) 0.33855(10) 0.0704 0.666(6) Uani D . P 3 2 .
C183 C 0.27072(17) 0.15104(16) 0.34731(10) 0.0782 0.666(6) Uani D . P 3 2 .
C184 C 0.23830(15) 0.13414(16) 0.32695(12) 0.0924 0.666(6) Uani D . P 3 2 .
C185 C 0.24643(15) 0.14285(15) 0.29760(10) 0.0995 0.666(6) Uani D . P 3 2 .
C186 C 0.28823(18) 0.16924(16) 0.28905(10) 0.0966 0.666(6) Uani D . P 3 2 .
C187 C 0.32101(15) 0.18624(15) 0.30903(12) 0.0847 0.666(6) Uani D . P 3 2 .
C188 C 0.21020(16) 0.12420(14) 0.27526(10) 0.1235 0.666(6) Uani D . P 3 2 .
C189 C 0.1746(2) 0.0808(2) 0.28414(17) 0.1392 0.666(6) Uani D . P 3 2 .
C190 C 0.1925(3) 0.1534(2) 0.2696(2) 0.1398 0.666(6) Uani D . P 3 2 .
C20 C 0.0785(3) -0.0150(2) 0.3903(3) 0.1192 0.440(6) Uani D . P 1 1 .
C120 C 0.0671(3) -0.0184(2) 0.4160(3) 0.1680 0.560(6) Uani D . P 1 2 .
N201 N 0.4393(1) 0.38404(9) 0.36171(7) 0.0704 1.0000 Uani . . . . . .
C202 C 0.46163(12) 0.39361(13) 0.33200(8) 0.0734 1.0000 Uani . . . . . .
C203 C 0.48371(15) 0.36901(15) 0.32476(9) 0.0879 1.0000 Uani . . . . . .
C204 C 0.49703(15) 0.37508(16) 0.29294(10) 0.0936 1.0000 Uani . . . . . .
C205 C 0.52262(18) 0.35466(18) 0.28410(12) 0.1122 1.0000 Uani . . . . . .
C206 C 0.40165(12) 0.33891(12) 0.36246(9) 0.0748 1.0000 Uani . . . . . .
C207 C 0.36442(13) 0.33036(12) 0.34260(9) 0.0805 1.0000 Uani . . . . . .
C208 C 0.33218(13) 0.28345(12) 0.34136(9) 0.0814 1.0000 Uani . . . . . .
C209 C 0.29325(14) 0.27213(14) 0.32407(11) 0.0952 1.0000 Uani . . . . . .
C210 C 0.42510(13) 0.41704(12) 0.36570(9) 0.0754 1.0000 Uani . . . . . .
C211 C 0.40431(14) 0.41529(14) 0.39453(9) 0.0842 1.0000 Uani . . . . . .
C212 C 0.39002(17) 0.44807(16) 0.39584(11) 0.1003 1.0000 Uani . . . . . .
C213 C 0.37232(18) 0.45055(19) 0.42479(12) 0.1175 1.0000 Uani . . . . . .
C214 C 0.46954(13) 0.38744(14) 0.38585(9) 0.0824 1.0000 Uani . . . . . .
C215 C 0.50812(14) 0.43131(15) 0.38968(10) 0.0932 1.0000 Uani . . . . . .
C216 C 0.53768(18) 0.4318(2) 0.41238(14) 0.1280 1.0000 Uani . . . . . .
C217 C 0.5763(2) 0.4766(2) 0.41619(17) 0.1615 1.0000 Uani . . . . . .
N221 N 0.23873(12) 0.26516(12) 0.51352(7) 0.0895 1.0000 Uani . . . . . .
C222 C 0.22934(15) 0.30171(15) 0.51016(9) 0.0887 1.0000 Uani . . . . . .
C223 C 0.24063(16) 0.32367(16) 0.48066(10) 0.0959 1.0000 Uani . . . . . .
C224 C 0.24284(15) 0.36625(15) 0.48215(10) 0.0923 1.0000 Uani . . . . . .
C225 C 0.25168(18) 0.3871(2) 0.45229(13) 0.1223 1.0000 Uani . . . . . .
C226 C 0.28621(16) 0.28185(16) 0.51139(10) 0.0953 1.0000 Uani . . . . . .
C227 C 0.31336(16) 0.31810(18) 0.53182(12) 0.1084 1.0000 Uani . . . . . .
C228 C 0.3579(2) 0.3266(2) 0.53312(14) 0.1281 1.0000 Uani . . . . . .
C229 C 0.3867(2) 0.3647(3) 0.55063(19) 0.1572 1.0000 Uani . . . . . .
C230 C 0.22158(16) 0.24471(15) 0.54314(9) 0.0887 1.0000 Uani . . . . . .
C231 C 0.23294(15) 0.21134(15) 0.55217(9) 0.0887 1.0000 Uani . . . . . .
C232 C 0.20545(16) 0.18414(15) 0.57701(10) 0.0972 1.0000 Uani . . . . . .
C233 C 0.21831(19) 0.15335(17) 0.58829(11) 0.1091 1.0000 Uani . . . . . .
C234 C 0.2168(2) 0.23223(17) 0.48916(10) 0.1052 1.0000 Uani . . . . . .
C235 C 0.1687(2) 0.20780(19) 0.49012(11) 0.1167 1.0000 Uani . . . . . .
C236 C 0.1496(3) 0.1861(3) 0.46233(14) 0.1571 1.0000 Uani . . . . . .
C237 C 0.1022(3) 0.1560(3) 0.46449(18) 0.2085 1.0000 Uani . . . . . .
H131 H 0.2346 0.0912 0.4004 0.0995 0.440(6) Uiso R . P 1 1 .
H141 H 0.1679 0.0491 0.3779 0.1041 0.440(6) Uiso R . P 1 1 .
H161 H 0.1109 0.0768 0.4427 0.1189 0.440(6) Uiso R . P 1 1 .
H171 H 0.1772 0.1194 0.4652 0.1145 0.440(6) Uiso R . P 1 1 .
H181 H 0.0672 0.0303 0.4046 0.1324 0.440(6) Uiso R . P 1 1 .
H191 H 0.0599 0.0305 0.3546 0.1481 0.440(6) Uiso R . P 1 1 .
H192 H 0.0927 0.0764 0.3648 0.1481 0.440(6) Uiso R . P 1 1 .
H193 H 0.1085 0.0470 0.3521 0.1481 0.440(6) Uiso R . P 1 1 .
H231 H 0.3840 0.2445 0.4838 0.0873 0.440(6) Uiso R . P 1 1 .
H241 H 0.4238 0.2707 0.5269 0.0977 0.440(6) Uiso R . P 1 1 .
H261 H 0.3223 0.1881 0.5740 0.1079 0.440(6) Uiso R . P 1 1 .
H271 H 0.2822 0.1611 0.5313 0.1002 0.440(6) Uiso R . P 1 1 .
H281 H 0.3913 0.2298 0.5979 0.1273 0.440(6) Uiso R . P 1 1 .
H291 H 0.4643 0.2699 0.5967 0.1335 0.440(6) Uiso R . P 1 1 .
H292 H 0.4495 0.2347 0.5730 0.1335 0.440(6) Uiso R . P 1 1 .
H293 H 0.4601 0.2806 0.5645 0.1335 0.440(6) Uiso R . P 1 1 .
H301 H 0.4199 0.3009 0.6107 0.1366 0.440(6) Uiso R . P 1 1 .
H302 H 0.3755 0.2847 0.5963 0.1366 0.440(6) Uiso R . P 1 1 .
H303 H 0.4168 0.3108 0.5781 0.1366 0.440(6) Uiso R . P 1 1 .
H1131 H 0.2298 0.0999 0.3994 0.1262 0.560(6) Uiso R . P 1 2 .
H1141 H 0.1604 0.0559 0.3818 0.1472 0.560(6) Uiso R . P 1 2 .
H1161 H 0.1121 0.0640 0.4586 0.1683 0.560(6) Uiso R . P 1 2 .
H1171 H 0.1811 0.1079 0.4766 0.1501 0.560(6) Uiso R . P 1 2 .
H1181 H 0.0652 0.0351 0.4144 0.1886 0.560(6) Uiso R . P 1 2 .
H1191 H 0.0537 0.0106 0.3670 0.2048 0.560(6) Uiso R . P 1 2 .
H1192 H 0.1001 0.0188 0.3667 0.2048 0.560(6) Uiso R . P 1 2 .
H1193 H 0.0920 0.0570 0.3677 0.2048 0.560(6) Uiso R . P 1 2 .
H1231 H 0.3888 0.2415 0.4794 0.1357 0.560(6) Uiso R . P 1 2 .
H1241 H 0.4320 0.2770 0.5197 0.1388 0.560(6) Uiso R . P 1 2 .
H1261 H 0.3350 0.2053 0.5738 0.1303 0.560(6) Uiso R . P 1 2 .
H1271 H 0.2913 0.1698 0.5338 0.1344 0.560(6) Uiso R . P 1 2 .
H1281 H 0.4358 0.2966 0.5720 0.1432 0.560(6) Uiso R . P 1 2 .
H1291 H 0.4591 0.2629 0.6034 0.1486 0.560(6) Uiso R . P 1 2 .
H1292 H 0.4208 0.2200 0.5929 0.1486 0.560(6) Uiso R . P 1 2 .
H1293 H 0.4586 0.2470 0.5719 0.1486 0.560(6) Uiso R . P 1 2 .
H1301 H 0.4077 0.2849 0.6185 0.1500 0.560(6) Uiso R . P 1 2 .
H1302 H 0.3707 0.2414 0.6076 0.1500 0.560(6) Uiso R . P 1 2 .
H1303 H 0.3743 0.2837 0.5966 0.1500 0.560(6) Uiso R . P 1 2 .
H331 H 0.2695 0.1973 0.4078 0.0994 0.257(7) Uiso R . P 2 1 .
H341 H 0.2042 0.1691 0.3831 0.0995 0.257(7) Uiso R . P 2 1 .
H361 H 0.2024 0.2777 0.3969 0.0914 0.257(7) Uiso R . P 2 1 .
H371 H 0.2677 0.3064 0.4215 0.0929 0.257(7) Uiso R . P 2 1 .
H381 H 0.1450 0.2211 0.3708 0.1068 0.257(7) Uiso R . P 2 1 .
H391 H 0.0954 0.1467 0.3722 0.1193 0.257(7) Uiso R . P 2 1 .
H392 H 0.1185 0.1627 0.4020 0.1193 0.257(7) Uiso R . P 2 1 .
H393 H 0.1314 0.1373 0.3810 0.1193 0.257(7) Uiso R . P 2 1 .
H401 H 0.1339 0.1869 0.3286 0.1263 0.257(7) Uiso R . P 2 1 .
H402 H 0.1815 0.2227 0.3286 0.1263 0.257(7) Uiso R . P 2 1 .
H403 H 0.1689 0.1768 0.3386 0.1263 0.257(7) Uiso R . P 2 1 .
H431 H 0.4527 0.3248 0.4652 0.1154 0.257(7) Uiso R . P 2 1 .
H441 H 0.5100 0.3825 0.4887 0.1315 0.257(7) Uiso R . P 2 1 .
H461 H 0.4483 0.4485 0.4852 0.1333 0.257(7) Uiso R . P 2 1 .
H471 H 0.3907 0.3912 0.4617 0.1186 0.257(7) Uiso R . P 2 1 .
H481 H 0.5136 0.4647 0.5227 0.1540 0.257(7) Uiso R . P 2 1 .
H491 H 0.5660 0.5217 0.4962 0.1705 0.257(7) Uiso R . P 2 1 .
H492 H 0.5215 0.5051 0.4818 0.1705 0.257(7) Uiso R . P 2 1 .
H493 H 0.5528 0.4913 0.4695 0.1705 0.257(7) Uiso R . P 2 1 .
H501 H 0.5795 0.4711 0.5232 0.1574 0.257(7) Uiso R . P 2 1 .
H502 H 0.5459 0.4229 0.5260 0.1574 0.257(7) Uiso R . P 2 1 .
H503 H 0.5659 0.4419 0.4958 0.1574 0.257(7) Uiso R . P 2 1 .
H1331 H 0.2696 0.2005 0.4082 0.1025 0.743(7) Uiso R . P 2 2 .
H1341 H 0.2030 0.1756 0.3859 0.1173 0.743(7) Uiso R . P 2 2 .
H1361 H 0.2154 0.2915 0.3938 0.1280 0.743(7) Uiso R . P 2 2 .
H1371 H 0.2822 0.3171 0.4155 0.1183 0.743(7) Uiso R . P 2 2 .
H1381 H 0.1439 0.2265 0.3812 0.1556 0.743(7) Uiso R . P 2 2 .
H1391 H 0.1044 0.1575 0.3657 0.1780 0.743(7) Uiso R . P 2 2 .
H1392 H 0.1261 0.1582 0.3951 0.1780 0.743(7) Uiso R . P 2 2 .
H1393 H 0.1468 0.1563 0.3658 0.1780 0.743(7) Uiso R . P 2 2 .
H1401 H 0.1393 0.2168 0.3311 0.1595 0.743(7) Uiso R . P 2 2 .
H1402 H 0.1826 0.2571 0.3388 0.1595 0.743(7) Uiso R . P 2 2 .
H1403 H 0.1807 0.2140 0.3322 0.1595 0.743(7) Uiso R . P 2 2 .
H1431 H 0.4500 0.3150 0.4709 0.1770 0.743(7) Uiso R . P 2 2 .
H1441 H 0.5056 0.3668 0.4991 0.1992 0.743(7) Uiso R . P 2 2 .
H1461 H 0.4553 0.4430 0.4923 0.1979 0.743(7) Uiso R . P 2 2 .
H1471 H 0.4000 0.3920 0.4636 0.1743 0.743(7) Uiso R . P 2 2 .
H1481 H 0.5345 0.4310 0.5287 0.2273 0.743(7) Uiso R . P 2 2 .
H1491 H 0.5290 0.4863 0.5497 0.2332 0.743(7) Uiso R . P 2 2 .
H1492 H 0.4846 0.4450 0.5502 0.2332 0.743(7) Uiso R . P 2 2 .
H1493 H 0.4951 0.4793 0.5263 0.2332 0.743(7) Uiso R . P 2 2 .
H1501 H 0.5803 0.4976 0.5110 0.2373 0.743(7) Uiso R . P 2 2 .
H1502 H 0.5691 0.4647 0.4860 0.2373 0.743(7) Uiso R . P 2 2 .
H1503 H 0.5451 0.4902 0.4885 0.2373 0.743(7) Uiso R . P 2 2 .
H531 H 0.4001 0.1924 0.4442 0.1013 1.0000 Uiso R . . . . .
H541 H 0.4623 0.2267 0.4726 0.1144 1.0000 Uiso R . . . . .
H561 H 0.4748 0.1227 0.4685 0.1116 1.0000 Uiso R . . . . .
H571 H 0.4129 0.0880 0.4400 0.1017 1.0000 Uiso R . . . . .
H581 H 0.5167 0.2246 0.5018 0.1526 0.695(10) Uiso R . P 4 1 .
H591 H 0.5413 0.1881 0.5277 0.1930 0.695(10) Uiso R . P 4 1 .
H592 H 0.4917 0.1627 0.5285 0.1930 0.695(10) Uiso R . P 4 1 .
H593 H 0.5161 0.1512 0.5056 0.1930 0.695(10) Uiso R . P 4 1 .
H601 H 0.5799 0.2303 0.4852 0.1681 0.695(10) Uiso R . P 4 1 .
H602 H 0.5538 0.1924 0.4641 0.1681 0.695(10) Uiso R . P 4 1 .
H603 H 0.5552 0.2356 0.4593 0.1681 0.695(10) Uiso R . P 4 1 .
H631 H 0.2527 0.0683 0.3557 0.0991 1.0000 Uiso R . . . . .
H641 H 0.2018 0.0084 0.3299 0.1142 1.0000 Uiso R . . . . .
H661 H 0.2513 -0.0608 0.3615 0.1163 1.0000 Uiso R . . . . .
H671 H 0.3019 -0.0015 0.3880 0.1020 1.0000 Uiso R . . . . .
H681 H 0.1723 -0.0937 0.3381 0.1382 0.334(9) Uiso R . P 5 1 .
H691 H 0.1901 -0.1083 0.2923 0.1389 0.334(9) Uiso R . P 5 1 .
H692 H 0.2293 -0.0913 0.3129 0.1389 0.334(9) Uiso R . P 5 1 .
H693 H 0.2265 -0.0610 0.2901 0.1389 0.334(9) Uiso R . P 5 1 .
H701 H 0.1364 -0.0865 0.2999 0.1568 0.334(9) Uiso R . P 5 1 .
H702 H 0.1423 -0.0531 0.3234 0.1568 0.334(9) Uiso R . P 5 1 .
H703 H 0.1741 -0.0400 0.2975 0.1568 0.334(9) Uiso R . P 5 1 .
H1581 H 0.5298 0.2309 0.4881 0.1441 0.305(10) Uiso R . P 4 2 .
H1591 H 0.5317 0.2122 0.5348 0.1519 0.305(10) Uiso R . P 4 2 .
H1592 H 0.4928 0.1680 0.5271 0.1519 0.305(10) Uiso R . P 4 2 .
H1593 H 0.4873 0.2078 0.5295 0.1519 0.305(10) Uiso R . P 4 2 .
H1601 H 0.5711 0.1990 0.4967 0.1644 0.305(10) Uiso R . P 4 2 .
H1602 H 0.5312 0.1550 0.4900 0.1644 0.305(10) Uiso R . P 4 2 .
H1603 H 0.5524 0.1887 0.4654 0.1644 0.305(10) Uiso R . P 4 2 .
H1681 H 0.1624 -0.0713 0.3244 0.1536 0.666(9) Uiso R . P 5 2 .
H1691 H 0.1603 -0.1367 0.3276 0.1672 0.666(9) Uiso R . P 5 2 .
H1692 H 0.1707 -0.1148 0.3580 0.1672 0.666(9) Uiso R . P 5 2 .
H1693 H 0.2072 -0.1123 0.3386 0.1672 0.666(9) Uiso R . P 5 2 .
H1701 H 0.1817 -0.0926 0.2835 0.1892 0.666(9) Uiso R . P 5 2 .
H1702 H 0.2280 -0.0692 0.2956 0.1892 0.666(9) Uiso R . P 5 2 .
H1703 H 0.2073 -0.0431 0.2847 0.1892 0.666(9) Uiso R . P 5 2 .
H731 H 0.4489 0.2737 0.4233 0.1194 0.334(6) Uiso R . P 3 1 .
H741 H 0.5229 0.3184 0.4282 0.1351 0.334(6) Uiso R . P 3 1 .
H761 H 0.5382 0.3080 0.3424 0.1302 0.334(6) Uiso R . P 3 1 .
H771 H 0.4643 0.2629 0.3371 0.1131 0.334(6) Uiso R . P 3 1 .
H781 H 0.5926 0.3626 0.4068 0.1674 0.334(6) Uiso R . P 3 1 .
H791 H 0.6391 0.3412 0.3948 0.1818 0.334(6) Uiso R . P 3 1 .
H792 H 0.5987 0.3024 0.4080 0.1818 0.334(6) Uiso R . P 3 1 .
H793 H 0.6033 0.3088 0.3744 0.1818 0.334(6) Uiso R . P 3 1 .
H801 H 0.6350 0.3957 0.3658 0.1763 0.334(6) Uiso R . P 3 1 .
H802 H 0.5916 0.3946 0.3630 0.1763 0.334(6) Uiso R . P 3 1 .
H803 H 0.5993 0.3619 0.3460 0.1763 0.334(6) Uiso R . P 3 1 .
H831 H 0.2575 0.1510 0.3701 0.0990 0.334(6) Uiso R . P 3 1 .
H841 H 0.1992 0.1212 0.3380 0.1055 0.334(6) Uiso R . P 3 1 .
H861 H 0.2789 0.1684 0.2697 0.1098 0.334(6) Uiso R . P 3 1 .
H871 H 0.3375 0.1985 0.3015 0.1066 0.334(6) Uiso R . P 3 1 .
H881 H 0.2017 0.1381 0.2623 0.1336 0.334(6) Uiso R . P 3 1 .
H891 H 0.1596 0.0659 0.2574 0.1398 0.334(6) Uiso R . P 3 1 .
H892 H 0.1755 0.0613 0.2879 0.1398 0.334(6) Uiso R . P 3 1 .
H893 H 0.2065 0.0765 0.2615 0.1398 0.334(6) Uiso R . P 3 1 .
H901 H 0.1328 0.1094 0.2796 0.1561 0.334(6) Uiso R . P 3 1 .
H902 H 0.1493 0.1036 0.3096 0.1561 0.334(6) Uiso R . P 3 1 .
H903 H 0.1632 0.1492 0.2981 0.1561 0.334(6) Uiso R . P 3 1 .
H1731 H 0.4427 0.2748 0.4309 0.1247 0.666(6) Uiso R . P 3 2 .
H1741 H 0.5150 0.3220 0.4411 0.1387 0.666(6) Uiso R . P 3 2 .
H1761 H 0.5451 0.3156 0.3577 0.1333 0.666(6) Uiso R . P 3 2 .
H1771 H 0.4731 0.2680 0.3472 0.1266 0.666(6) Uiso R . P 3 2 .
H1781 H 0.5871 0.3752 0.4209 0.1621 0.666(6) Uiso R . P 3 2 .
H1791 H 0.6340 0.3507 0.4253 0.1709 0.666(6) Uiso R . P 3 2 .
H1792 H 0.5903 0.3170 0.4383 0.1709 0.666(6) Uiso R . P 3 2 .
H1793 H 0.6027 0.3112 0.4069 0.1709 0.666(6) Uiso R . P 3 2 .
H1801 H 0.6385 0.3970 0.3854 0.1844 0.666(6) Uiso R . P 3 2 .
H1802 H 0.5972 0.3932 0.3721 0.1844 0.666(6) Uiso R . P 3 2 .
H1803 H 0.6071 0.3564 0.3680 0.1844 0.666(6) Uiso R . P 3 2 .
H1831 H 0.2644 0.1447 0.3674 0.0951 0.666(6) Uiso R . P 3 2 .
H1841 H 0.2096 0.1158 0.3329 0.1102 0.666(6) Uiso R . P 3 2 .
H1861 H 0.2945 0.1759 0.2689 0.1177 0.666(6) Uiso R . P 3 2 .
H1871 H 0.3498 0.2045 0.3031 0.1041 0.666(6) Uiso R . P 3 2 .
H1881 H 0.2204 0.1200 0.2572 0.1447 0.666(6) Uiso R . P 3 2 .
H1891 H 0.1523 0.0693 0.2700 0.1629 0.666(6) Uiso R . P 3 2 .
H1892 H 0.1641 0.0858 0.3018 0.1629 0.666(6) Uiso R . P 3 2 .
H1893 H 0.1844 0.0612 0.2875 0.1629 0.666(6) Uiso R . P 3 2 .
H1901 H 0.1702 0.1417 0.2555 0.1589 0.666(6) Uiso R . P 3 2 .
H1902 H 0.1815 0.1564 0.2877 0.1589 0.666(6) Uiso R . P 3 2 .
H1903 H 0.2145 0.1806 0.2632 0.1589 0.666(6) Uiso R . P 3 2 .
H201 H 0.0515 -0.0322 0.3813 0.1399 0.440(6) Uiso R . P 1 1 .
H202 H 0.0790 -0.0269 0.4087 0.1399 0.440(6) Uiso R . P 1 1 .
H203 H 0.1003 -0.0141 0.3781 0.1399 0.440(6) Uiso R . P 1 1 .
H1201 H 0.0389 -0.0363 0.4088 0.1993 0.560(6) Uiso R . P 1 2 .
H1202 H 0.0673 -0.0210 0.4366 0.1993 0.560(6) Uiso R . P 1 2 .
H1203 H 0.0858 -0.0269 0.4075 0.1993 0.560(6) Uiso R . P 1 2 .
H2021 H 0.4824 0.4232 0.3315 0.0871 1.0000 Uiso R . . . . .
H2022 H 0.4407 0.3875 0.3174 0.0871 1.0000 Uiso R . . . . .
H2031 H 0.5085 0.3790 0.3366 0.1043 1.0000 Uiso R . . . . .
H2032 H 0.4649 0.3395 0.3285 0.1043 1.0000 Uiso R . . . . .
H2041 H 0.5137 0.4049 0.2891 0.1120 1.0000 Uiso R . . . . .
H2042 H 0.4719 0.3630 0.2813 0.1120 1.0000 Uiso R . . . . .
H2051 H 0.5297 0.3596 0.2640 0.1349 1.0000 Uiso R . . . . .
H2052 H 0.5481 0.3666 0.2954 0.1349 1.0000 Uiso R . . . . .
H2053 H 0.5063 0.3248 0.2876 0.1349 1.0000 Uiso R . . . . .
H2061 H 0.3913 0.3329 0.3820 0.0898 1.0000 Uiso R . . . . .
H2062 H 0.4116 0.3201 0.3569 0.0898 1.0000 Uiso R . . . . .
H2071 H 0.3510 0.3453 0.3498 0.0951 1.0000 Uiso R . . . . .
H2072 H 0.3749 0.3401 0.3235 0.0951 1.0000 Uiso R . . . . .
H2081 H 0.3236 0.2737 0.3608 0.0975 1.0000 Uiso R . . . . .
H2082 H 0.3457 0.2691 0.3331 0.0975 1.0000 Uiso R . . . . .
H2091 H 0.2747 0.2420 0.3245 0.1142 1.0000 Uiso R . . . . .
H2092 H 0.2790 0.2859 0.3322 0.1142 1.0000 Uiso R . . . . .
H2093 H 0.3011 0.2812 0.3044 0.1142 1.0000 Uiso R . . . . .
H2101 H 0.4496 0.4447 0.3638 0.0905 1.0000 Uiso R . . . . .
H2102 H 0.4052 0.4128 0.3507 0.0905 1.0000 Uiso R . . . . .
H2111 H 0.4242 0.4208 0.4098 0.1015 1.0000 Uiso R . . . . .
H2112 H 0.3801 0.3876 0.3970 0.1015 1.0000 Uiso R . . . . .
H2121 H 0.4140 0.4752 0.3914 0.1197 1.0000 Uiso R . . . . .
H2122 H 0.3685 0.4409 0.3815 0.1197 1.0000 Uiso R . . . . .
H2131 H 0.3641 0.4718 0.4240 0.1431 1.0000 Uiso R . . . . .
H2132 H 0.3936 0.4580 0.4394 0.1431 1.0000 Uiso R . . . . .
H2133 H 0.3481 0.4237 0.4294 0.1431 1.0000 Uiso R . . . . .
H2141 H 0.4541 0.3796 0.4037 0.0975 1.0000 Uiso R . . . . .
H2142 H 0.4792 0.3679 0.3817 0.0975 1.0000 Uiso R . . . . .
H2151 H 0.4989 0.4508 0.3951 0.1122 1.0000 Uiso R . . . . .
H2152 H 0.5231 0.4401 0.3717 0.1122 1.0000 Uiso R . . . . .
H2161 H 0.5227 0.4226 0.4304 0.1535 1.0000 Uiso R . . . . .
H2162 H 0.5474 0.4127 0.4068 0.1535 1.0000 Uiso R . . . . .
H2171 H 0.5946 0.4760 0.4309 0.1951 1.0000 Uiso R . . . . .
H2172 H 0.5668 0.4958 0.4218 0.1951 1.0000 Uiso R . . . . .
H2173 H 0.5915 0.4859 0.3983 0.1951 1.0000 Uiso R . . . . .
H2221 H 0.2453 0.3226 0.5246 0.1070 1.0000 Uiso R . . . . .
H2222 H 0.1997 0.2906 0.5134 0.1070 1.0000 Uiso R . . . . .
H2231 H 0.2676 0.3279 0.4746 0.1160 1.0000 Uiso R . . . . .
H2232 H 0.2194 0.3061 0.4669 0.1160 1.0000 Uiso R . . . . .
H2241 H 0.2650 0.3842 0.4953 0.1103 1.0000 Uiso R . . . . .
H2242 H 0.2163 0.3621 0.4891 0.1103 1.0000 Uiso R . . . . .
H2251 H 0.2529 0.4139 0.4539 0.1444 1.0000 Uiso R . . . . .
H2252 H 0.2783 0.3914 0.4452 0.1444 1.0000 Uiso R . . . . .
H2253 H 0.2296 0.3693 0.4391 0.1444 1.0000 Uiso R . . . . .
H2261 H 0.2911 0.2589 0.5156 0.1130 1.0000 Uiso R . . . . .
H2262 H 0.2950 0.2914 0.4919 0.1130 1.0000 Uiso R . . . . .
H2271 H 0.3013 0.3111 0.5508 0.1291 1.0000 Uiso R . . . . .
H2272 H 0.3137 0.3432 0.5252 0.1291 1.0000 Uiso R . . . . .
H2281 H 0.3577 0.3024 0.5416 0.1531 1.0000 Uiso R . . . . .
H2282 H 0.3688 0.3306 0.5138 0.1531 1.0000 Uiso R . . . . .
H2291 H 0.4147 0.3685 0.5507 0.1871 1.0000 Uiso R . . . . .
H2292 H 0.3763 0.3610 0.5701 0.1871 1.0000 Uiso R . . . . .
H2293 H 0.3875 0.3892 0.5423 0.1871 1.0000 Uiso R . . . . .
H2301 H 0.2329 0.2668 0.5574 0.1047 1.0000 Uiso R . . . . .
H2302 H 0.1913 0.2317 0.5428 0.1047 1.0000 Uiso R . . . . .
H2311 H 0.2621 0.2252 0.5580 0.1064 1.0000 Uiso R . . . . .
H2312 H 0.2288 0.1933 0.5359 0.1064 1.0000 Uiso R . . . . .
H2321 H 0.2077 0.2026 0.5926 0.1155 1.0000 Uiso R . . . . .
H2322 H 0.1766 0.1685 0.5706 0.1155 1.0000 Uiso R . . . . .
H2331 H 0.2000 0.1373 0.6039 0.1306 1.0000 Uiso R . . . . .
H2332 H 0.2470 0.1685 0.5950 0.1306 1.0000 Uiso R . . . . .
H2333 H 0.2160 0.1345 0.5730 0.1306 1.0000 Uiso R . . . . .
H2341 H 0.2265 0.2122 0.4903 0.1234 1.0000 Uiso R . . . . .
H2342 H 0.2253 0.2469 0.4710 0.1234 1.0000 Uiso R . . . . .
H2351 H 0.1599 0.1871 0.5053 0.1408 1.0000 Uiso R . . . . .
H2352 H 0.1590 0.2273 0.4943 0.1408 1.0000 Uiso R . . . . .
H2361 H 0.1626 0.1701 0.4565 0.1896 1.0000 Uiso R . . . . .
H2362 H 0.1547 0.2070 0.4479 0.1896 1.0000 Uiso R . . . . .
H2371 H 0.0915 0.1428 0.4461 0.2345 1.0000 Uiso R . . . . .
H2372 H 0.0966 0.1347 0.4787 0.2345 1.0000 Uiso R . . . . .
H2373 H 0.0886 0.1716 0.4701 0.2345 1.0000 Uiso R . . . . .
H111 H 0.2766 0.1380 0.4380 0.0941 0.440(6) Uiso R . P 1 1 .
H211 H 0.3214 0.1905 0.4600 0.0914 0.440(6) Uiso R . P 1 1 .
H1111 H 0.2766 0.1423 0.4369 0.1190 0.560(6) Uiso R . P 1 2 .
H1211 H 0.3241 0.1865 0.4599 0.1154 0.560(6) Uiso R . P 1 2 .
H311 H 0.3241 0.2531 0.4350 0.1055 0.257(7) Uiso R . P 2 1 .
H411 H 0.3847 0.2943 0.4434 0.1069 0.257(7) Uiso R . P 2 1 .
H1311 H 0.3342 0.2575 0.4248 0.1038 0.743(7) Uiso R . P 2 2 .
H1411 H 0.3916 0.2963 0.4388 0.1263 0.743(7) Uiso R . P 2 2 .
H511 H 0.3464 0.1297 0.4228 0.0924 1.0000 Uiso R . . . . .
H611 H 0.3060 0.0977 0.3917 0.0929 1.0000 Uiso R . . . . .
H711 H 0.3885 0.2302 0.3942 0.1043 0.333(6) Uiso R . P 3 1 .
H811 H 0.3317 0.1904 0.3784 0.0932 0.333(6) Uiso R . P 3 1 .
H1711 H 0.3893 0.2262 0.3987 0.1002 0.667(6) Uiso R . P 3 2 .
H1811 H 0.3380 0.1830 0.3785 0.0903 0.667(6) Uiso R . P 3 2 .

loop_
_atom_site_aniso_label
_atom_site_aniso_U_11
_atom_site_aniso_U_22
_atom_site_aniso_U_33
_atom_site_aniso_U_23
_atom_site_aniso_U_13
_atom_site_aniso_U_12
F1 0.0801(13) 0.0820(13) 0.0760(13) -0.0013(10) -0.0035(10) 0.0424(11)
F2 0.1057(17) 0.0825(15) 0.0921(15) -0.0145(12) -0.0223(13) 0.0498(13)
O1 0.107(5) 0.086(5) 0.082(5) 0.006(4) 0.014(4) 0.064(4)
C1 0.102(4) 0.075(4) 0.079(4) 0.014(4) 0.009(3) 0.061(4)
N11 0.099(5) 0.078(5) 0.088(5) 0.014(4) 0.006(4) 0.055(4)
C12 0.097(4) 0.081(5) 0.103(5) 0.011(4) 0.004(4) 0.057(4)
C13 0.090(5) 0.078(5) 0.110(5) 0.001(4) 0.002(4) 0.053(4)
C14 0.087(4) 0.084(5) 0.116(5) -0.002(4) 0.004(4) 0.053(4)
C15 0.088(4) 0.099(4) 0.120(5) 0.001(4) 0.006(4) 0.056(4)
C16 0.095(5) 0.110(5) 0.114(5) 0.005(4) 0.011(4) 0.056(4)
C17 0.103(5) 0.101(5) 0.109(5) 0.002(4) 0.006(4) 0.058(4)
C18 0.094(4) 0.110(5) 0.129(5) -0.001(4) 0.002(4) 0.048(4)
C19 0.105(6) 0.116(6) 0.137(7) 0.004(5) -0.005(6) 0.044(5)
N21 0.105(4) 0.081(4) 0.067(4) 0.018(3) 0.013(3) 0.062(4)
C22 0.102(4) 0.081(4) 0.065(4) 0.010(3) 0.016(3) 0.072(3)
C23 0.105(5) 0.082(5) 0.064(4) 0.002(4) 0.011(4) 0.069(4)
C24 0.116(5) 0.097(5) 0.071(4) -0.006(4) 0.004(4) 0.070(4)
C25 0.123(5) 0.113(4) 0.073(4) -0.006(4) 0.002(3) 0.079(4)
C26 0.118(5) 0.109(5) 0.074(4) 0.005(4) 0.011(4) 0.079(4)
C27 0.104(5) 0.099(5) 0.072(4) 0.013(4) 0.016(4) 0.073(4)
C28 0.138(5) 0.126(5) 0.083(4) -0.011(4) -0.007(4) 0.074(4)
C29 0.139(6) 0.132(7) 0.089(6) -0.016(5) -0.014(5) 0.069(6)
C30 0.150(7) 0.134(6) 0.089(6) -0.015(5) -0.006(5) 0.081(6)
O101 0.103(4) 0.098(5) 0.106(5) 0.002(4) 0.033(4) 0.052(4)
C101 0.097(4) 0.084(4) 0.105(4) 0.004(4) 0.028(3) 0.056(3)
N111 0.090(4) 0.087(4) 0.111(4) 0.008(4) 0.032(4) 0.049(4)
C112 0.091(4) 0.088(4) 0.118(4) 0.005(4) 0.030(3) 0.049(4)
C113 0.090(4) 0.085(5) 0.128(5) -0.014(4) 0.027(4) 0.043(4)
C114 0.102(4) 0.096(5) 0.148(5) -0.016(4) 0.015(4) 0.042(4)
C115 0.106(4) 0.121(4) 0.165(5) -0.011(4) 0.017(4) 0.046(4)
C116 0.108(5) 0.132(5) 0.150(6) 0.001(5) 0.025(5) 0.045(4)
C117 0.103(4) 0.117(5) 0.132(5) 0.003(4) 0.031(4) 0.045(4)
C118 0.115(4) 0.136(5) 0.179(6) -0.011(5) 0.010(5) 0.040(4)
C119 0.127(6) 0.142(7) 0.186(7) -0.005(7) -0.003(7) 0.032(6)
N121 0.106(4) 0.093(4) 0.096(4) 0.001(3) 0.024(3) 0.065(3)
C122 0.128(4) 0.101(4) 0.099(4) 0.000(4) 0.017(4) 0.062(4)
C123 0.137(5) 0.102(5) 0.101(5) -0.007(4) 0.014(4) 0.061(4)
C124 0.147(5) 0.112(5) 0.100(5) -0.014(4) 0.014(4) 0.064(4)
C125 0.153(5) 0.118(4) 0.100(4) -0.011(4) 0.011(4) 0.073(4)
C126 0.150(5) 0.115(5) 0.097(5) 0.002(4) 0.015(4) 0.072(4)
C127 0.139(5) 0.113(5) 0.104(5) 0.003(4) 0.017(4) 0.063(5)
C128 0.164(6) 0.127(5) 0.104(4) -0.016(4) 0.009(4) 0.069(4)
C129 0.164(7) 0.139(6) 0.112(6) -0.018(5) -0.005(5) 0.067(5)
C130 0.173(7) 0.130(6) 0.101(5) -0.013(5) 0.014(5) 0.069(5)
O2 0.104(7) 0.078(6) 0.084(8) 0.032(5) 0.033(5) 0.057(5)
C2 0.098(6) 0.082(6) 0.084(6) 0.024(5) 0.025(5) 0.056(4)
N31 0.085(5) 0.093(6) 0.088(6) 0.022(5) 0.018(5) 0.051(5)
C32 0.077(5) 0.096(6) 0.090(6) 0.019(5) 0.019(5) 0.055(5)
C33 0.072(6) 0.095(6) 0.099(7) 0.020(6) 0.010(6) 0.053(6)
C34 0.066(6) 0.089(6) 0.104(7) 0.023(6) 0.008(5) 0.054(5)
C35 0.064(5) 0.089(6) 0.105(6) 0.022(5) 0.009(5) 0.053(5)
C36 0.068(6) 0.085(6) 0.097(7) 0.023(5) 0.019(5) 0.053(5)
C37 0.073(6) 0.092(6) 0.089(7) 0.018(6) 0.020(5) 0.051(5)
C38 0.065(5) 0.095(7) 0.116(6) 0.022(5) 0.004(5) 0.048(5)
C39 0.073(7) 0.108(8) 0.123(8) 0.021(7) 0.002(7) 0.031(7)
C40 0.074(7) 0.111(8) 0.119(7) 0.019(7) -0.001(7) 0.039(7)
N41 0.108(6) 0.089(6) 0.083(6) 0.022(5) 0.010(5) 0.052(5)
C42 0.115(6) 0.088(6) 0.080(6) 0.023(5) 0.007(5) 0.053(5)
C43 0.115(7) 0.098(7) 0.084(7) 0.025(6) 0.003(6) 0.051(5)
C44 0.125(7) 0.107(7) 0.090(7) 0.023(6) 0.005(6) 0.040(6)
C45 0.131(7) 0.108(7) 0.096(7) 0.019(6) 0.008(6) 0.039(5)
C46 0.136(7) 0.100(7) 0.093(7) 0.017(6) 0.004(6) 0.046(6)
C47 0.129(7) 0.090(7) 0.088(7) 0.017(6) 0.007(6) 0.054(5)
C48 0.137(8) 0.115(7) 0.102(7) 0.019(6) 0.012(6) 0.028(6)
C49 0.148(9) 0.119(9) 0.107(9) 0.020(7) 0.015(8) 0.019(8)
C50 0.133(9) 0.122(9) 0.112(9) 0.016(8) 0.015(8) 0.029(7)
O102 0.144(4) 0.071(3) 0.079(4) 0.006(2) 0.026(3) 0.048(3)
C102 0.130(4) 0.069(3) 0.061(3) -0.002(2) 0.016(3) 0.042(3)
N131 0.111(3) 0.074(3) 0.051(2) 0.0026(18) 0.017(2) 0.052(2)
C132 0.107(3) 0.079(3) 0.067(3) 0.007(2) 0.020(2) 0.055(3)
C133 0.108(4) 0.078(3) 0.094(4) 0.005(3) 0.018(3) 0.055(3)
C134 0.108(4) 0.096(4) 0.113(4) 0.001(3) 0.014(3) 0.054(3)
C135 0.109(3) 0.114(4) 0.117(4) 0.010(3) 0.021(3) 0.066(3)
C136 0.118(4) 0.099(4) 0.109(4) 0.014(3) 0.031(3) 0.069(3)
C137 0.119(4) 0.087(3) 0.082(3) 0.011(3) 0.027(3) 0.058(3)
C138 0.111(4) 0.133(4) 0.140(4) 0.013(3) 0.015(3) 0.065(3)
C139 0.119(5) 0.149(5) 0.148(6) 0.024(5) 0.008(5) 0.049(5)
C140 0.117(5) 0.145(5) 0.150(5) 0.019(5) -0.003(4) 0.067(4)
N141 0.142(4) 0.077(3) 0.068(3) -0.009(2) -0.011(3) 0.040(3)
C142 0.162(4) 0.086(3) 0.070(3) -0.008(3) -0.015(3) 0.026(3)
C143 0.163(5) 0.103(4) 0.099(4) -0.002(3) -0.028(4) 0.021(4)
C144 0.176(5) 0.122(4) 0.109(4) -0.004(4) -0.034(4) 0.013(4)
C145 0.184(5) 0.128(4) 0.117(4) -0.023(3) -0.028(3) 0.009(4)
C146 0.193(5) 0.111(4) 0.105(4) -0.022(4) -0.024(4) 0.018(4)
C147 0.183(5) 0.093(4) 0.090(4) -0.019(3) -0.016(4) 0.026(4)
C148 0.189(5) 0.151(5) 0.128(4) -0.035(4) -0.019(4) 0.001(4)
C149 0.191(6) 0.166(6) 0.109(5) -0.042(4) -0.009(5) -0.009(5)
C150 0.185(7) 0.170(7) 0.141(6) -0.038(5) -0.011(5) 0.004(5)
O3 0.0882(18) 0.0886(19) 0.0947(19) -0.0176(15) -0.0085(15) 0.0523(17)
C3 0.077(3) 0.076(3) 0.065(2) -0.0056(19) -0.0018(19) 0.041(2)
N51 0.0801(19) 0.085(2) 0.0739(18) -0.0061(16) -0.0054(15) 0.0489(16)
C52 0.0832(19) 0.0894(19) 0.0690(18) -0.0036(15) -0.0053(15) 0.0501(16)
C53 0.095(2) 0.091(2) 0.074(2) -0.0079(17) -0.0086(17) 0.0534(19)
C54 0.101(2) 0.101(2) 0.085(2) -0.0119(19) -0.0140(18) 0.0517(19)
C55 0.097(2) 0.118(2) 0.096(2) -0.0125(19) -0.0169(17) 0.0578(18)
C56 0.092(2) 0.112(2) 0.088(2) -0.0059(19) -0.0098(18) 0.061(2)
C57 0.092(2) 0.097(2) 0.077(2) -0.0078(18) -0.0058(17) 0.0551(18)
C58 0.109(3) 0.140(4) 0.121(3) -0.010(3) -0.031(3) 0.051(3)
C59 0.136(5) 0.167(6) 0.144(6) 0.005(5) -0.039(5) 0.040(5)
C60 0.110(4) 0.153(6) 0.130(5) 0.001(5) -0.029(4) 0.021(5)
N61 0.081(2) 0.0782(18) 0.0744(18) -0.0088(14) 0.0011(16) 0.0422(16)
C62 0.0778(19) 0.0841(18) 0.0730(19) -0.0097(15) 0.0080(15) 0.0427(16)
C63 0.083(2) 0.098(2) 0.073(2) -0.0098(17) 0.0006(16) 0.0486(18)
C64 0.089(2) 0.109(2) 0.081(2) -0.0158(19) -0.0044(18) 0.0443(19)
C65 0.094(2) 0.104(2) 0.095(2) -0.0251(18) -0.0026(17) 0.0406(18)
C66 0.087(2) 0.096(2) 0.101(2) -0.016(2) 0.0040(18) 0.0410(19)
C67 0.081(2) 0.087(2) 0.090(2) -0.0107(18) 0.0052(18) 0.0425(18)
C68 0.107(4) 0.108(4) 0.107(4) -0.026(4) -0.015(4) 0.041(3)
C69 0.113(6) 0.108(6) 0.107(7) -0.023(6) -0.022(5) 0.054(5)
C70 0.121(6) 0.117(7) 0.125(7) -0.021(6) -0.029(6) 0.039(5)
C158 0.107(4) 0.131(5) 0.103(4) -0.017(4) -0.023(4) 0.050(4)
C159 0.106(7) 0.137(7) 0.099(6) -0.030(6) -0.025(6) 0.041(6)
C160 0.118(7) 0.143(7) 0.122(7) -0.015(7) -0.016(6) 0.053(6)
C168 0.118(3) 0.114(3) 0.113(3) -0.030(3) -0.011(3) 0.030(3)
C169 0.132(5) 0.110(4) 0.133(5) -0.036(4) -0.011(4) 0.028(4)
C170 0.157(6) 0.132(5) 0.115(5) -0.026(5) -0.009(5) 0.010(5)
O4 0.104(6) 0.088(7) 0.104(6) -0.003(6) 0.011(5) 0.044(5)
C4 0.097(5) 0.083(5) 0.105(5) 0.002(5) 0.007(5) 0.053(5)
N71 0.100(5) 0.082(6) 0.111(6) 0.015(5) 0.003(5) 0.052(5)
C72 0.101(5) 0.076(5) 0.106(5) 0.019(4) 0.002(5) 0.056(4)
C73 0.109(6) 0.089(6) 0.108(6) 0.016(5) -0.002(6) 0.043(5)
C74 0.115(6) 0.099(6) 0.120(7) 0.016(6) -0.004(6) 0.036(5)
C75 0.118(6) 0.101(6) 0.130(6) 0.018(5) 0.001(5) 0.033(5)
C76 0.112(6) 0.090(6) 0.122(7) 0.019(5) 0.002(6) 0.043(5)
C77 0.105(6) 0.080(6) 0.111(6) 0.017(5) 0.004(5) 0.052(5)
C78 0.125(6) 0.111(6) 0.141(7) 0.021(6) 0.001(6) 0.025(5)
C79 0.134(8) 0.120(8) 0.157(9) 0.018(8) -0.001(8) 0.031(6)
C80 0.130(8) 0.114(8) 0.146(9) 0.026(7) 0.004(8) 0.027(7)
N81 0.091(5) 0.086(5) 0.095(5) -0.005(4) -0.002(4) 0.066(4)
C82 0.105(5) 0.090(5) 0.094(5) -0.008(4) -0.011(4) 0.067(4)
C83 0.108(6) 0.089(6) 0.096(6) -0.010(5) -0.006(5) 0.072(5)
C84 0.108(6) 0.098(6) 0.099(6) -0.019(5) -0.007(5) 0.070(5)
C85 0.114(6) 0.111(6) 0.100(5) -0.022(5) -0.015(4) 0.067(5)
C86 0.112(6) 0.108(6) 0.089(6) -0.021(5) -0.014(5) 0.066(5)
C87 0.108(6) 0.101(6) 0.091(6) -0.015(5) -0.012(5) 0.064(5)
C88 0.122(6) 0.125(6) 0.111(6) -0.023(5) -0.022(5) 0.061(5)
C89 0.120(7) 0.131(7) 0.120(8) -0.034(7) -0.022(7) 0.060(7)
C90 0.128(7) 0.144(8) 0.127(8) -0.023(7) -0.021(6) 0.063(6)
O104 0.101(3) 0.084(4) 0.075(3) -0.008(2) 0.001(3) 0.033(3)
C104 0.090(3) 0.070(3) 0.073(3) -0.007(3) -0.007(3) 0.045(3)
N171 0.086(3) 0.075(3) 0.085(3) 0.005(2) -0.012(2) 0.046(3)
C172 0.091(3) 0.083(3) 0.106(3) 0.008(3) -0.005(3) 0.044(3)
C173 0.094(4) 0.093(4) 0.112(4) -0.003(3) -0.007(3) 0.043(3)
C174 0.095(4) 0.100(4) 0.130(5) 0.006(4) -0.007(3) 0.039(3)
C175 0.091(3) 0.104(4) 0.147(4) 0.017(3) -0.007(3) 0.042(3)
C176 0.092(4) 0.102(4) 0.138(5) 0.013(4) 0.001(4) 0.044(3)
C177 0.092(4) 0.098(4) 0.122(4) 0.008(3) -0.002(3) 0.045(3)
C178 0.097(3) 0.119(4) 0.170(5) 0.021(4) -0.007(4) 0.036(3)
C179 0.096(4) 0.135(5) 0.193(7) 0.015(5) -0.007(5) 0.047(4)
C180 0.102(5) 0.135(6) 0.181(7) 0.035(5) -0.010(5) 0.022(4)
N181 0.091(3) 0.071(3) 0.070(3) 0.001(2) -0.006(2) 0.053(2)
C182 0.091(3) 0.073(3) 0.072(3) -0.009(2) -0.005(2) 0.060(2)
C183 0.087(3) 0.086(3) 0.085(4) -0.003(3) 0.000(3) 0.061(3)
C184 0.097(4) 0.096(4) 0.102(4) -0.005(3) -0.014(3) 0.062(3)
C185 0.115(3) 0.106(4) 0.102(3) -0.018(3) -0.028(3) 0.073(3)
C186 0.117(4) 0.104(4) 0.085(4) -0.018(3) -0.016(3) 0.068(3)
C187 0.101(4) 0.091(4) 0.077(3) -0.015(3) -0.005(3) 0.059(3)
C188 0.130(4) 0.128(4) 0.121(4) -0.016(3) -0.043(3) 0.071(3)
C189 0.130(5) 0.150(6) 0.123(5) -0.026(5) -0.037(5) 0.059(4)
C190 0.144(5) 0.143(5) 0.147(5) -0.014(5) -0.057(5) 0.083(4)
C20 0.091(6) 0.108(5) 0.142(7) -0.002(6) -0.001(5) 0.037(5)
C120 0.125(6) 0.145(6) 0.192(8) -0.003(6) 0.007(6) 0.035(5)
N201 0.0718(19) 0.0652(18) 0.0718(18) 0.0081(14) 0.0006(15) 0.0324(16)
C202 0.070(2) 0.074(2) 0.073(2) 0.0075(19) -0.0008(18) 0.033(2)
C203 0.090(3) 0.092(3) 0.087(3) 0.003(2) -0.001(2) 0.049(3)
C204 0.092(3) 0.100(3) 0.087(3) -0.006(2) -0.003(2) 0.047(3)
C205 0.111(4) 0.117(4) 0.113(4) -0.019(3) 0.007(3) 0.060(3)
C206 0.077(2) 0.067(2) 0.074(2) 0.0103(18) 0.0003(19) 0.031(2)
C207 0.077(3) 0.070(2) 0.092(3) 0.009(2) -0.004(2) 0.035(2)
C208 0.080(3) 0.071(3) 0.084(3) 0.002(2) 0.002(2) 0.031(2)
C209 0.080(3) 0.074(3) 0.123(4) -0.006(2) -0.013(3) 0.032(2)
C210 0.075(2) 0.066(2) 0.077(2) 0.0033(19) -0.0011(19) 0.029(2)
C211 0.077(3) 0.086(3) 0.082(3) -0.002(2) 0.001(2) 0.035(2)
C212 0.099(3) 0.098(3) 0.106(3) 0.001(3) 0.015(3) 0.052(3)
C213 0.101(4) 0.124(4) 0.123(4) -0.023(3) 0.010(3) 0.053(3)
C214 0.080(3) 0.092(3) 0.073(2) 0.010(2) -0.005(2) 0.042(2)
C215 0.079(3) 0.095(3) 0.092(3) 0.003(2) -0.005(2) 0.034(3)
C216 0.106(4) 0.152(5) 0.129(4) -0.023(4) -0.039(3) 0.066(4)
C217 0.098(4) 0.171(6) 0.178(6) -0.042(5) -0.044(4) 0.040(4)
N221 0.111(3) 0.112(3) 0.066(2) 0.0005(19) 0.0166(18) 0.071(2)
C222 0.100(3) 0.099(3) 0.081(3) -0.004(2) 0.012(2) 0.061(3)
C223 0.110(3) 0.122(4) 0.080(3) 0.010(3) 0.012(2) 0.076(3)
C224 0.082(3) 0.103(3) 0.101(3) 0.007(3) 0.003(2) 0.053(3)
C225 0.105(4) 0.134(4) 0.133(5) 0.030(4) 0.009(3) 0.063(3)
C226 0.110(4) 0.115(4) 0.084(3) 0.014(3) 0.024(3) 0.073(3)
C227 0.098(4) 0.119(4) 0.120(4) 0.010(3) 0.023(3) 0.062(3)
C228 0.113(4) 0.165(6) 0.128(4) 0.019(4) 0.016(4) 0.086(4)
C229 0.096(4) 0.174(7) 0.195(7) 0.022(6) 0.016(5) 0.063(5)
C230 0.102(3) 0.098(3) 0.067(2) -0.003(2) 0.015(2) 0.051(3)
C231 0.105(3) 0.094(3) 0.073(2) -0.003(2) 0.011(2) 0.054(3)
C232 0.110(3) 0.092(3) 0.082(3) -0.003(2) 0.007(3) 0.045(3)
C233 0.131(4) 0.099(3) 0.092(3) 0.009(3) 0.013(3) 0.054(3)
C234 0.157(5) 0.118(4) 0.068(3) 0.001(3) 0.012(3) 0.089(4)
C235 0.142(5) 0.124(4) 0.093(4) -0.012(3) -0.006(3) 0.074(4)
C236 0.207(8) 0.149(6) 0.101(4) -0.015(4) -0.034(5) 0.079(6)
C237 0.250(11) 0.147(6) 0.143(6) -0.028(5) -0.066(7) 0.036(7)

loop_
_atom_type_symbol
_atom_type_scat_dispersion_real
_atom_type_scat_dispersion_imag
_atom_type_scat_Cromer_Mann_a1
_atom_type_scat_Cromer_Mann_b1
_atom_type_scat_Cromer_Mann_a2
_atom_type_scat_Cromer_Mann_b2
_atom_type_scat_Cromer_Mann_a3
_atom_type_scat_Cromer_Mann_b3
_atom_type_scat_Cromer_Mann_a4
_atom_type_scat_Cromer_Mann_b4
_atom_type_scat_Cromer_Mann_c
_atom_type_scat_source
C 0.0181 0.0091 2.3100 20.8439 1.0200 10.2075 1.5886 0.5687 0.8650 51.6512 0.2156 'International Tables Vol C 4.2.6.8 and 6.1.1.4'
H 0.0000 0.0000 0.4930 10.5109 0.3229 26.1257 0.1402 3.1424 0.0408 57.7998 0.0030 'International Tables Vol C 4.2.6.8 and 6.1.1.4'
O 0.0492 0.0322 3.0485 13.2771 2.2868 5.7011 1.5463 0.3239 0.8670 32.9089 0.2508 'International Tables Vol C 4.2.6.8 and 6.1.1.4'
N 0.0311 0.0180 12.2126 0.0057 3.1322 9.8933 2.0125 28.9975 1.1663 0.5826 -11.5290 'International Tables Vol C 4.2.6.8 and 6.1.1.4'
F 0.0727 0.0534 3.5392 10.2825 2.6412 4.2944 1.5170 0.2615 1.0243 26.1476 0.2776 'International Tables Vol C 4.2.6.8 and 6.1.1.4'

loop_
_citation_id
_citation_doi
_citation_year
1 10.1021/jacs.6b07501 2016

loop_
_geom_angle_atom_site_label_1
_geom_angle_site_symmetry_1
_geom_angle_atom_site_label_2
_geom_angle_site_symmetry_2
_geom_angle_atom_site_label_3
_geom_angle_site_symmetry_3
_geom_angle
_geom_angle_publ_flag
O1 . C1 . N11 . 123.49(6) yes
O1 . C1 . N21 . 123.48(6) yes
N11 . C1 . N21 . 112.85(6) yes
C1 . N11 . C12 . 130.09(6) yes
C1 . N11 . H111 . 114.6 no
C12 . N11 . H111 . 115.4 no
N11 . C12 . C13 . 120.48(5) yes
N11 . C12 . C17 . 120.57(5) yes
C13 . C12 . C17 . 118.94(5) yes
C12 . C13 . C14 . 120.17(6) yes
C12 . C13 . H131 . 119.8 no
C14 . C13 . H131 . 120.1 no
C13 . C14 . C15 . 121.48(6) yes
C13 . C14 . H141 . 120.4 no
C15 . C14 . H141 . 118.1 no
C14 . C15 . C16 . 117.96(5) yes
C14 . C15 . C18 . 121.00(5) yes
C16 . C15 . C18 . 121.04(5) yes
C15 . C16 . C17 . 121.39(6) yes
C15 . C16 . H161 . 119.4 no
C17 . C16 . H161 . 119.2 no
C12 . C17 . C16 . 120.07(6) yes
C12 . C17 . H171 . 118.7 no
C16 . C17 . H171 . 121.3 no
C15 . C18 . C19 . 112.12(7) yes
C15 . C18 . C20 . 112.12(7) yes
C19 . C18 . C20 . 109.60(7) yes
C15 . C18 . H181 . 109.9 no
C19 . C18 . H181 . 106.7 no
C20 . C18 . H181 . 106.0 no
C18 . C19 . H191 . 111.5 no
C18 . C19 . H192 . 111.1 no
H191 . C19 . H192 . 109.5 no
C18 . C19 . H193 . 105.6 no
H191 . C19 . H193 . 109.5 no
H192 . C19 . H193 . 109.5 no
C1 . N21 . C22 . 130.01(6) yes
C1 . N21 . H211 . 114.5 no
C22 . N21 . H211 . 115.4 no
N21 . C22 . C23 . 120.53(5) yes
N21 . C22 . C27 . 120.52(5) yes
C23 . C22 . C27 . 118.93(5) yes
C22 . C23 . C24 . 120.12(6) yes
C22 . C23 . H231 . 119.7 no
C24 . C23 . H231 . 120.2 no
C23 . C24 . C25 . 121.44(6) yes
C23 . C24 . H241 . 120.3 no
C25 . C24 . H241 . 118.2 no
C24 . C25 . C26 . 117.97(5) yes
C24 . C25 . C28 . 121.00(5) yes
C26 . C25 . C28 . 121.03(5) yes
C25 . C26 . C27 . 121.42(6) yes
C25 . C26 . H261 . 119.3 no
C27 . C26 . H261 . 119.3 no
C22 . C27 . C26 . 120.10(6) yes
C22 . C27 . H271 . 118.7 no
C26 . C27 . H271 . 121.2 no
C25 . C28 . C29 . 112.11(7) yes
C25 . C28 . C30 . 112.13(7) yes
C29 . C28 . C30 . 109.61(7) yes
C25 . C28 . H281 . 110.0 no
C29 . C28 . H281 . 105.3 no
C30 . C28 . H281 . 107.4 no
C28 . C29 . H291 . 111.7 no
C28 . C29 . H292 . 112.4 no
H291 . C29 . H292 . 109.5 no
C28 . C29 . H293 . 104.2 no
H291 . C29 . H293 . 109.5 no
H292 . C29 . H293 . 109.5 no
C28 . C30 . H301 . 111.7 no
C28 . C30 . H302 . 110.3 no
H301 . C30 . H302 . 109.5 no
C28 . C30 . H303 . 106.4 no
H301 . C30 . H303 . 109.5 no
H302 . C30 . H303 . 109.5 no
O101 . C101 . N111 . 123.52(5) yes
O101 . C101 . N121 . 123.51(5) yes
N111 . C101 . N121 . 112.97(5) yes
C101 . N111 . C112 . 130.00(6) yes
C101 . N111 . H1111 . 114.5 no
C112 . N111 . H1111 . 115.5 no
N111 . C112 . C113 . 120.52(5) yes
N111 . C112 . C117 . 120.54(5) yes
C113 . C112 . C117 . 118.93(5) yes
C112 . C113 . C114 . 120.11(6) yes
C112 . C113 . H1131 . 119.6 no
C114 . C113 . H1131 . 120.3 no
C113 . C114 . C115 . 121.44(6) yes
C113 . C114 . H1141 . 120.2 no
C115 . C114 . H1141 . 118.3 no
C114 . C115 . C116 . 117.97(5) yes
C114 . C115 . C118 . 121.01(5) yes
C116 . C115 . C118 . 120.99(5) yes
C115 . C116 . C117 . 121.44(6) yes
C115 . C116 . H1161 . 119.2 no
C117 . C116 . H1161 . 119.4 no
C112 . C117 . C116 . 120.10(6) yes
C112 . C117 . H1171 . 118.8 no
C116 . C117 . H1171 . 121.1 no
C115 . C118 . C119 . 112.15(7) yes
C115 . C118 . C120 . 112.10(7) yes
C119 . C118 . C120 . 109.62(7) yes
C115 . C118 . H1181 . 109.8 no
C119 . C118 . H1181 . 106.6 no
C120 . C118 . H1181 . 106.3 no
C118 . C119 . H1191 . 111.9 no
C118 . C119 . H1192 . 105.5 no
H1191 . C119 . H1192 . 109.5 no
C118 . C119 . H1193 . 110.9 no
H1191 . C119 . H1193 . 109.5 no
H1192 . C119 . H1193 . 109.5 no
C101 . N121 . C122 . 129.91(6) yes
C101 . N121 . H1211 . 113.8 no
C122 . N121 . H1211 . 116.3 no
N121 . C122 . C123 . 120.58(5) yes
N121 . C122 . C127 . 120.48(5) yes
C123 . C122 . C127 . 118.94(5) yes
C122 . C123 . C124 . 120.08(6) yes
C122 . C123 . H1231 . 118.8 no
C124 . C123 . H1231 . 121.1 no
C123 . C124 . C125 . 121.41(6) yes
C123 . C124 . H1241 . 119.4 no
C125 . C124 . H1241 . 119.2 no
C124 . C125 . C126 . 117.98(5) yes
C124 . C125 . C128 . 121.04(5) yes
C126 . C125 . C128 . 120.99(5) yes
C125 . C126 . C127 . 121.46(6) yes
C125 . C126 . H1261 . 118.3 no
C127 . C126 . H1261 . 120.2 no
C122 . C127 . C126 . 120.13(6) yes
C122 . C127 . H1271 . 119.6 no
C126 . C127 . H1271 . 120.3 no
C125 . C128 . C129 . 112.12(7) yes
C125 . C128 . C130 . 112.09(7) yes
C129 . C128 . C130 . 109.60(7) yes
C125 . C128 . H1281 . 110.2 no
C129 . C128 . H1281 . 105.8 no
C130 . C128 . H1281 . 106.7 no
C128 . C129 . H1291 . 111.9 no
C128 . C129 . H1292 . 104.7 no
H1291 . C129 . H1292 . 109.5 no
C128 . C129 . H1293 . 111.6 no
H1291 . C129 . H1293 . 109.5 no
H1292 . C129 . H1293 . 109.5 no
C128 . C130 . H1301 . 111.6 no
C128 . C130 . H1302 . 105.6 no
H1301 . C130 . H1302 . 109.5 no
C128 . C130 . H1303 . 111.1 no
H1301 . C130 . H1303 . 109.5 no
H1302 . C130 . H1303 . 109.5 no
O2 . C2 . N31 . 123.52(6) yes
O2 . C2 . N41 . 123.51(6) yes
N31 . C2 . N41 . 112.74(6) yes
C2 . N31 . C32 . 130.18(6) yes
C2 . N31 . H311 . 114.0 no
C32 . N31 . H311 . 113.4 no
N31 . C32 . C33 . 120.45(5) yes
N31 . C32 . C37 . 120.57(5) yes
C33 . C32 . C37 . 118.94(5) yes
C32 . C33 . C34 . 120.16(6) yes
C32 . C33 . H331 . 121.4 no
C34 . C33 . H331 . 118.1 no
C33 . C34 . C35 . 121.46(6) yes
C33 . C34 . H341 . 122.4 no
C35 . C34 . H341 . 116.0 no
C34 . C35 . C36 . 117.96(5) yes
C34 . C35 . C38 . 121.01(5) yes
C36 . C35 . C38 . 121.02(5) yes
C35 . C36 . C37 . 121.40(6) yes
C35 . C36 . H361 . 121.0 no
C37 . C36 . H361 . 117.3 no
C32 . C37 . C36 . 120.07(6) yes
C32 . C37 . H371 . 116.6 no
C36 . C37 . H371 . 123.2 no
C35 . C38 . C39 . 112.14(7) yes
C35 . C38 . C40 . 112.12(7) yes
C39 . C38 . C40 . 109.62(7) yes
C35 . C38 . H381 . 108.0 no
C39 . C38 . H381 . 113.6 no
C40 . C38 . H381 . 100.9 no
C38 . C39 . H391 . 111.3 no
C38 . C39 . H392 . 104.3 no
H391 . C39 . H392 . 109.5 no
C38 . C39 . H393 . 112.7 no
H391 . C39 . H393 . 109.5 no
H392 . C39 . H393 . 109.5 no
C38 . C40 . H401 . 110.0 no
C38 . C40 . H402 . 118.2 no
H401 . C40 . H402 . 109.5 no
C38 . C40 . H403 . 99.6 no
H401 . C40 . H403 . 109.5 no
H402 . C40 . H403 . 109.5 no
C2 . N41 . C42 . 130.13(6) yes
C2 . N41 . H411 . 115.2 no
C42 . N41 . H411 . 114.4 no
N41 . C42 . C43 . 120.50(5) yes
N41 . C42 . C47 . 120.55(5) yes
C43 . C42 . C47 . 118.94(5) yes
C42 . C43 . C44 . 120.12(6) yes
C42 . C43 . H431 . 120.8 no
C44 . C43 . H431 . 119.1 no
C43 . C44 . C45 . 121.44(6) yes
C43 . C44 . H441 . 121.4 no
C45 . C44 . H441 . 117.2 no
C44 . C45 . C46 . 117.97(5) yes
C44 . C45 . C48 . 121.00(5) yes
C46 . C45 . C48 . 121.02(5) yes
C45 . C46 . C47 . 121.42(6) yes
C45 . C46 . H461 . 120.3 no
C47 . C46 . H461 . 118.3 no
C42 . C47 . C46 . 120.10(6) yes
C42 . C47 . H471 . 117.6 no
C46 . C47 . H471 . 122.2 no
C45 . C48 . C49 . 112.12(7) yes
C45 . C48 . C50 . 112.12(7) yes
C49 . C48 . C50 . 109.61(7) yes
C45 . C48 . H481 . 110.1 no
C49 . C48 . H481 . 107.2 no
C50 . C48 . H481 . 105.3 no
C48 . C49 . H491 . 113.1 no
C48 . C49 . H492 . 109.1 no
H491 . C49 . H492 . 109.5 no
C48 . C49 . H493 . 106.2 no
H491 . C49 . H493 . 109.5 no
H492 . C49 . H493 . 109.5 no
C48 . C50 . H501 . 110.4 no
C48 . C50 . H502 . 113.8 no
H501 . C50 . H502 . 109.5 no
C48 . C50 . H503 . 104.1 no
H501 . C50 . H503 . 109.5 no
H502 . C50 . H503 . 109.5 no
O102 . C102 . N131 . 123.65(5) yes
O102 . C102 . N141 . 123.60(5) yes
N131 . C102 . N141 . 112.75(5) yes
C102 . N131 . C132 . 130.30(6) yes
C102 . N131 . H1311 . 113.8 no
C132 . N131 . H1311 . 115.8 no
N131 . C132 . C133 . 120.31(5) yes
N131 . C132 . C137 . 120.65(5) yes
C133 . C132 . C137 . 118.93(5) yes
C132 . C133 . C134 . 120.26(6) yes
C132 . C133 . H1331 . 119.1 no
C134 . C133 . H1331 . 120.6 no
C133 . C134 . C135 . 121.51(6) yes
C133 . C134 . H1341 . 119.8 no
C135 . C134 . H1341 . 118.7 no
C134 . C135 . C136 . 117.90(5) yes
C134 . C135 . C138 . 120.92(5) yes
C136 . C135 . C138 . 120.96(5) yes
C135 . C136 . C137 . 121.37(6) yes
C135 . C136 . H1361 . 118.8 no
C137 . C136 . H1361 . 119.8 no
C132 . C137 . C136 . 119.99(6) yes
C132 . C137 . H1371 . 119.3 no
C136 . C137 . H1371 . 120.7 no
C135 . C138 . C139 . 112.15(6) yes
C135 . C138 . C140 . 112.05(6) yes
C139 . C138 . C140 . 109.59(7) yes
C135 . C138 . H1381 . 110.1 no
C139 . C138 . H1381 . 104.2 no
C140 . C138 . H1381 . 108.4 no
C138 . C139 . H1391 . 112.4 no
C138 . C139 . H1392 . 112.7 no
H1391 . C139 . H1392 . 109.5 no
C138 . C139 . H1393 . 103.1 no
H1391 . C139 . H1393 . 109.5 no
H1392 . C139 . H1393 . 109.5 no
C138 . C140 . H1401 . 111.1 no
C138 . C140 . H1402 . 110.0 no
H1401 . C140 . H1402 . 109.5 no
C138 . C140 . H1403 . 107.3 no
H1401 . C140 . H1403 . 109.5 no
H1402 . C140 . H1403 . 109.5 no
C102 . N141 . C142 . 130.14(6) yes
C102 . N141 . H1411 . 113.9 no
C142 . N141 . H1411 . 115.9 no
N141 . C142 . C143 . 120.48(5) yes
N141 . C142 . C147 . 120.56(5) yes
C143 . C142 . C147 . 118.95(5) yes
C142 . C143 . C144 . 120.12(6) yes
C142 . C143 . H1431 . 118.7 no
C144 . C143 . H1431 . 121.2 no
C143 . C144 . C145 . 121.43(6) yes
C143 . C144 . H1441 . 119.3 no
C145 . C144 . H1441 . 119.3 no
C144 . C145 . C146 . 117.97(5) yes
C144 . C145 . C148 . 121.02(5) yes
C146 . C145 . C148 . 121.01(5) yes
C145 . C146 . C147 . 121.43(6) yes
C145 . C146 . H1461 . 118.2 no
C147 . C146 . H1461 . 120.3 no
C142 . C147 . C146 . 120.10(6) yes
C142 . C147 . H1471 . 119.7 no
C146 . C147 . H1471 . 120.2 no
C145 . C148 . C149 . 112.12(6) yes
C145 . C148 . C150 . 112.12(7) yes
C149 . C148 . C150 . 109.63(7) yes
C145 . C148 . H1481 . 110.0 no
C149 . C148 . H1481 . 107.6 no
C150 . C148 . H1481 . 105.0 no
C148 . C149 . H1491 . 111.7 no
C148 . C149 . H1492 . 110.1 no
H1491 . C149 . H1492 . 109.5 no
C148 . C149 . H1493 . 106.6 no
H1491 . C149 . H1493 . 109.5 no
H1492 . C149 . H1493 . 109.5 no
C148 . C150 . H1501 . 111.6 no
C148 . C150 . H1502 . 112.7 no
H1501 . C150 . H1502 . 109.5 no
C148 . C150 . H1503 . 103.9 no
H1501 . C150 . H1503 . 109.5 no
H1502 . C150 . H1503 . 109.5 no
O3 . C3 . N51 . 123.5(4) yes
O3 . C3 . N61 . 122.6(3) yes
N51 . C3 . N61 . 113.9(3) yes
C3 . N51 . C52 . 132.9(2) yes
C3 . N51 . H511 . 113.4 no
C52 . N51 . H511 . 113.7 no
N51 . C52 . C53 . 120.46(4) yes
N51 . C52 . C57 . 120.60(4) yes
C53 . C52 . C57 . 118.94(3) yes
C52 . C53 . C54 . 120.20(4) yes
C52 . C53 . H531 . 119.3 no
C54 . C53 . H531 . 120.5 no
C53 . C54 . C55 . 121.50(4) yes
C53 . C54 . H541 . 119.9 no
C55 . C54 . H541 . 118.6 no
C54 . C55 . C56 . 117.97(3) yes
C54 . C55 . C58 . 120.93(5) yes
C56 . C55 . C58 . 121.10(5) yes
C54 . C55 . C56 . 117.97(3) yes
C54 . C55 . C158 . 121.02(5) yes
C56 . C55 . C158 . 121.01(5) yes
C55 . C56 . C57 . 121.36(4) yes
C55 . C56 . H561 . 118.9 no
C57 . C56 . H561 . 119.8 no
C52 . C57 . C56 . 120.02(4) yes
C52 . C57 . H571 . 119.2 no
C56 . C57 . H571 . 120.8 no
C55 . C58 . C59 . 112.20(6) yes
C55 . C58 . C60 . 112.14(6) yes
C59 . C58 . C60 . 109.71(7) yes
C55 . C58 . H581 . 110.4 no
C59 . C58 . H581 . 102.1 no
C60 . C58 . H581 . 109.8 no
C58 . C59 . H591 . 112.7 no
C58 . C59 . H592 . 114.3 no
H591 . C59 . H592 . 109.5 no
C58 . C59 . H593 . 101.0 no
H591 . C59 . H593 . 109.5 no
H592 . C59 . H593 . 109.5 no
C58 . C60 . H601 . 111.1 no
C58 . C60 . H602 . 108.8 no
H601 . C60 . H602 . 109.5 no
C58 . C60 . H603 . 108.4 no
H601 . C60 . H603 . 109.5 no
H602 . C60 . H603 . 109.5 no
C3 . N61 . C62 . 131.2(2) yes
C3 . N61 . H611 . 114.2 no
C62 . N61 . H611 . 114.6 no
N61 . C62 . C63 . 120.48(4) yes
N61 . C62 . C67 . 120.57(4) yes
C63 . C62 . C67 . 118.94(3) yes
C62 . C63 . C64 . 120.16(4) yes
C62 . C63 . H631 . 119.2 no
C64 . C63 . H631 . 120.7 no
C63 . C64 . C65 . 121.48(4) yes
C63 . C64 . H641 . 119.8 no
C65 . C64 . H641 . 118.7 no
C64 . C65 . C66 . 117.97(3) yes
C64 . C65 . C68 . 121.00(5) yes
C66 . C65 . C68 . 121.02(5) yes
C64 . C65 . C66 . 117.97(3) yes
C64 . C65 . C168 . 120.97(5) yes
C66 . C65 . C168 . 121.05(5) yes
C65 . C66 . C67 . 121.40(4) yes
C65 . C66 . H661 . 118.8 no
C67 . C66 . H661 . 119.8 no
C62 . C67 . C66 . 120.06(4) yes
C62 . C67 . H671 . 119.2 no
C66 . C67 . H671 . 120.7 no
C65 . C68 . C69 . 112.10(7) yes
C65 . C68 . C70 . 112.12(7) yes
C69 . C68 . C70 . 109.63(7) yes
C65 . C68 . H681 . 109.8 no
C69 . C68 . H681 . 109.9 no
C70 . C68 . H681 . 102.9 no
C68 . C69 . H691 . 111.2 no
C68 . C69 . H692 . 108.3 no
H691 . C69 . H692 . 109.5 no
C68 . C69 . H693 . 108.9 no
H691 . C69 . H693 . 109.5 no
H692 . C69 . H693 . 109.5 no
C68 . C70 . H701 . 112.1 no
C68 . C70 . H702 . 114.3 no
H701 . C70 . H702 . 109.5 no
C68 . C70 . H703 . 101.7 no
H701 . C70 . H703 . 109.5 no
H702 . C70 . H703 . 109.5 no
C55 . C158 . C159 . 112.12(7) yes
C55 . C158 . C160 . 112.12(7) yes
C159 . C158 . C160 . 109.63(7) yes
C55 . C158 . H1581 . 110.2 no
C159 . C158 . H1581 . 103.3 no
C160 . C158 . H1581 . 109.0 no
C158 . C159 . H1591 . 111.2 no
C158 . C159 . H1592 . 102.2 no
H1591 . C159 . H1592 . 109.5 no
C158 . C159 . H1593 . 114.8 no
H1591 . C159 . H1593 . 109.5 no
H1592 . C159 . H1593 . 109.5 no
C158 . C160 . H1601 . 112.4 no
C158 . C160 . H1602 . 108.0 no
H1601 . C160 . H1602 . 109.5 no
C158 . C160 . H1603 . 108.0 no
H1601 . C160 . H1603 . 109.5 no
H1602 . C160 . H1603 . 109.5 no
C65 . C168 . C169 . 112.21(6) yes
C65 . C168 . C170 . 112.11(7) yes
C169 . C168 . C170 . 109.63(7) yes
C65 . C168 . H1681 . 110.3 no
C169 . C168 . H1681 . 107.8 no
C170 . C168 . H1681 . 104.5 no
C168 . C169 . H1691 . 112.1 no
C168 . C169 . H1692 . 109.5 no
H1691 . C169 . H1692 . 109.5 no
C168 . C169 . H1693 . 106.8 no
H1691 . C169 . H1693 . 109.5 no
H1692 . C169 . H1693 . 109.5 no
C168 . C170 . H1701 . 111.5 no
C168 . C170 . H1702 . 103.3 no
H1701 . C170 . H1702 . 109.5 no
C168 . C170 . H1703 . 113.3 no
H1701 . C170 . H1703 . 109.5 no
H1702 . C170 . H1703 . 109.5 no
O4 . C4 . N71 . 123.54(6) yes
O4 . C4 . N81 . 123.53(6) yes
N71 . C4 . N81 . 112.87(6) yes
C4 . N71 . C72 . 130.06(6) yes
C4 . N71 . H711 . 113.7 no
C72 . N71 . H711 . 116.2 no
N71 . C72 . C73 . 120.54(5) yes
N71 . C72 . C77 . 120.53(5) yes
C73 . C72 . C77 . 118.93(5) yes
C72 . C73 . C74 . 120.11(6) yes
C72 . C73 . H731 . 118.9 no
C74 . C73 . H731 . 120.9 no
C73 . C74 . C75 . 121.44(6) yes
C73 . C74 . H741 . 119.5 no
C75 . C74 . H741 . 119.0 no
C74 . C75 . C76 . 117.98(5) yes
C74 . C75 . C78 . 121.02(5) yes
C76 . C75 . C78 . 121.01(5) yes
C75 . C76 . C77 . 121.44(6) yes
C75 . C76 . H761 . 118.5 no
C77 . C76 . H761 . 120.1 no
C72 . C77 . C76 . 120.11(6) yes
C72 . C77 . H771 . 119.5 no
C76 . C77 . H771 . 120.4 no
C75 . C78 . C79 . 112.12(7) yes
C75 . C78 . C80 . 112.13(7) yes
C79 . C78 . C80 . 109.62(7) yes
C75 . C78 . H781 . 110.5 no
C79 . C78 . H781 . 101.4 no
C80 . C78 . H781 . 110.6 no
C78 . C79 . H791 . 112.5 no
C78 . C79 . H792 . 115.2 no
H791 . C79 . H792 . 109.5 no
C78 . C79 . H793 . 100.3 no
H791 . C79 . H793 . 109.5 no
H792 . C79 . H793 . 109.5 no
C78 . C80 . H801 . 111.4 no
C78 . C80 . H802 . 107.4 no
H801 . C80 . H802 . 109.5 no
C78 . C80 . H803 . 109.6 no
H801 . C80 . H803 . 109.5 no
H802 . C80 . H803 . 109.5 no
C4 . N81 . C82 . 130.07(6) yes
C4 . N81 . H811 . 114.4 no
C82 . N81 . H811 . 115.5 no
N81 . C82 . C83 . 120.51(5) yes
N81 . C82 . C87 . 120.55(5) yes
C83 . C82 . C87 . 118.94(5) yes
C82 . C83 . C84 . 120.13(6) yes
C82 . C83 . H831 . 119.5 no
C84 . C83 . H831 . 120.4 no
C83 . C84 . C85 . 121.45(6) yes
C83 . C84 . H841 . 120.1 no
C85 . C84 . H841 . 118.4 no
C84 . C85 . C86 . 117.97(5) yes
C84 . C85 . C88 . 121.02(5) yes
C86 . C85 . C88 . 121.01(5) yes
C85 . C86 . C87 . 121.42(6) yes
C85 . C86 . H861 . 119.1 no
C87 . C86 . H861 . 119.5 no
C82 . C87 . C86 . 120.09(6) yes
C82 . C87 . H871 . 118.9 no
C86 . C87 . H871 . 121.0 no
C85 . C88 . C89 . 112.14(7) yes
C85 . C88 . C90 . 112.14(7) yes
C89 . C88 . C90 . 109.63(7) yes
C85 . C88 . H881 . 109.9 no
C89 . C88 . H881 . 105.8 no
C90 . C88 . H881 . 107.0 no
C88 . C89 . H891 . 111.1 no
C88 . C89 . H892 . 104.6 no
H891 . C89 . H892 . 109.5 no
C88 . C89 . H893 . 112.6 no
H891 . C89 . H893 . 109.5 no
H892 . C89 . H893 . 109.5 no
C88 . C90 . H901 . 112.2 no
C88 . C90 . H902 . 105.9 no
H901 . C90 . H902 . 109.5 no
C88 . C90 . H903 . 110.2 no
H901 . C90 . H903 . 109.5 no
H902 . C90 . H903 . 109.5 no
O104 . C104 . N171 . 123.58(5) yes
O104 . C104 . N181 . 123.56(5) yes
N171 . C104 . N181 . 112.84(5) yes
C104 . N171 . C172 . 130.13(6) yes
C104 . N171 . H1711 . 113.9 no
C172 . N171 . H1711 . 115.9 no
N171 . C172 . C173 . 120.44(5) yes
N171 . C172 . C177 . 120.61(5) yes
C173 . C172 . C177 . 118.94(5) yes
C172 . C173 . C174 . 120.22(6) yes
C172 . C173 . H1731 . 118.9 no
C174 . C173 . H1731 . 120.8 no
C173 . C174 . C175 . 121.54(6) yes
C173 . C174 . H1741 . 119.5 no
C175 . C174 . H1741 . 118.9 no
C174 . C175 . C176 . 117.96(5) yes
C174 . C175 . C178 . 120.93(5) yes
C176 . C175 . C178 . 121.08(5) yes
C175 . C176 . C177 . 121.33(6) yes
C175 . C176 . H1761 . 118.6 no
C177 . C176 . H1761 . 120.1 no
C172 . C177 . C176 . 120.00(6) yes
C172 . C177 . H1771 . 119.5 no
C176 . C177 . H1771 . 120.5 no
C175 . C178 . C179 . 112.11(7) yes
C175 . C178 . C180 . 112.19(6) yes
C179 . C178 . C180 . 109.66(7) yes
C175 . C178 . H1781 . 109.9 no
C179 . C178 . H1781 . 106.7 no
C180 . C178 . H1781 . 106.0 no
C178 . C179 . H1791 . 111.2 no
C178 . C179 . H1792 . 111.6 no
H1791 . C179 . H1792 . 109.5 no
C178 . C179 . H1793 . 105.6 no
H1791 . C179 . H1793 . 109.5 no
H1792 . C179 . H1793 . 109.5 no
C178 . C180 . H1801 . 112.1 no
C178 . C180 . H1802 . 111.3 no
H1801 . C180 . H1802 . 109.5 no
C178 . C180 . H1803 . 104.9 no
H1801 . C180 . H1803 . 109.5 no
H1802 . C180 . H1803 . 109.5 no
C104 . N181 . C182 . 130.11(6) yes
C104 . N181 . H1811 . 114.5 no
C182 . N181 . H1811 . 115.4 no
N181 . C182 . C183 . 120.44(5) yes
N181 . C182 . C187 . 120.60(5) yes
C183 . C182 . C187 . 118.95(5) yes
C182 . C183 . C184 . 120.18(6) yes
C182 . C183 . H1831 . 119.8 no
C184 . C183 . H1831 . 120.1 no
C183 . C184 . C185 . 121.46(6) yes
C183 . C184 . H1841 . 120.4 no
C185 . C184 . H1841 . 118.1 no
C184 . C185 . C186 . 117.98(5) yes
C184 . C185 . C188 . 121.00(5) yes
C186 . C185 . C188 . 121.02(5) yes
C185 . C186 . C187 . 121.39(6) yes
C185 . C186 . H1861 . 119.4 no
C187 . C186 . H1861 . 119.2 no
C182 . C187 . C186 . 120.04(6) yes
C182 . C187 . H1871 . 118.7 no
C186 . C187 . H1871 . 121.3 no
C185 . C188 . C189 . 112.12(6) yes
C185 . C188 . C190 . 112.11(7) yes
C189 . C188 . C190 . 109.62(7) yes
C185 . C188 . H1881 . 109.8 no
C189 . C188 . H1881 . 105.6 no
C190 . C188 . H1881 . 107.3 no
C188 . C189 . H1891 . 111.6 no
C188 . C189 . H1892 . 104.4 no
H1891 . C189 . H1892 . 109.5 no
C188 . C189 . H1893 . 112.2 no
H1891 . C189 . H1893 . 109.5 no
H1892 . C189 . H1893 . 109.5 no
C188 . C190 . H1901 . 111.6 no
C188 . C190 . H1902 . 106.2 no
H1901 . C190 . H1902 . 109.5 no
C188 . C190 . H1903 . 110.6 no
H1901 . C190 . H1903 . 109.5 no
H1902 . C190 . H1903 . 109.5 no
C18 . C20 . H201 . 111.8 no
C18 . C20 . H202 . 111.6 no
H201 . C20 . H202 . 109.5 no
C18 . C20 . H203 . 104.9 no
H201 . C20 . H203 . 109.5 no
H202 . C20 . H203 . 109.5 no
C118 . C120 . H1201 . 111.2 no
C118 . C120 . H1202 . 111.9 no
H1201 . C120 . H1202 . 109.5 no
C118 . C120 . H1203 . 105.2 no
H1201 . C120 . H1203 . 109.5 no
H1202 . C120 . H1203 . 109.5 no
C202 . N201 . C206 . 110.6(3) yes
C202 . N201 . C210 . 106.0(3) yes
C206 . N201 . C210 . 111.4(3) yes
C202 . N201 . C214 . 110.7(3) yes
C206 . N201 . C214 . 107.1(3) yes
C210 . N201 . C214 . 111.1(3) yes
N201 . C202 . C203 . 116.0(3) yes
N201 . C202 . H2021 . 107.7 no
C203 . C202 . H2021 . 108.0 no
N201 . C202 . H2022 . 107.9 no
C203 . C202 . H2022 . 107.7 no
H2021 . C202 . H2022 . 109.5 no
C202 . C203 . C204 . 110.6(4) yes
C202 . C203 . H2031 . 109.1 no
C204 . C203 . H2031 . 108.9 no
C202 . C203 . H2032 . 109.4 no
C204 . C203 . H2032 . 109.4 no
H2031 . C203 . H2032 . 109.5 no
C203 . C204 . C205 . 114.7(4) yes
C203 . C204 . H2041 . 108.6 no
C205 . C204 . H2041 . 108.0 no
C203 . C204 . H2042 . 108.1 no
C205 . C204 . H2042 . 107.9 no
H2041 . C204 . H2042 . 109.5 no
C204 . C205 . H2051 . 110.2 no
C204 . C205 . H2052 . 109.0 no
H2051 . C205 . H2052 . 109.5 no
C204 . C205 . H2053 . 109.2 no
H2051 . C205 . H2053 . 109.5 no
H2052 . C205 . H2053 . 109.5 no
N201 . C206 . C207 . 115.6(3) yes
N201 . C206 . H2061 . 107.9 no
C207 . C206 . H2061 . 108.0 no
N201 . C206 . H2062 . 107.8 no
C207 . C206 . H2062 . 107.9 no
H2061 . C206 . H2062 . 109.5 no
C206 . C207 . C208 . 111.1(3) yes
C206 . C207 . H2071 . 109.1 no
C208 . C207 . H2071 . 109.1 no
C206 . C207 . H2072 . 109.2 no
C208 . C207 . H2072 . 108.9 no
H2071 . C207 . H2072 . 109.5 no
C207 . C208 . C209 . 115.1(4) yes
C207 . C208 . H2081 . 107.9 no
C209 . C208 . H2081 . 108.1 no
C207 . C208 . H2082 . 108.1 no
C209 . C208 . H2082 . 108.1 no
H2081 . C208 . H2082 . 109.5 no
C208 . C209 . H2091 . 109.5 no
C208 . C209 . H2092 . 109.4 no
H2091 . C209 . H2092 . 109.5 no
C208 . C209 . H2093 . 109.4 no
H2091 . C209 . H2093 . 109.5 no
H2092 . C209 . H2093 . 109.5 no
N201 . C210 . C211 . 115.4(3) yes
N201 . C210 . H2101 . 108.0 no
C211 . C210 . H2101 . 107.9 no
N201 . C210 . H2102 . 108.0 no
C211 . C210 . H2102 . 108.0 no
H2101 . C210 . H2102 . 109.5 no
C210 . C211 . C212 . 111.2(4) yes
C210 . C211 . H2111 . 109.2 no
C212 . C211 . H2111 . 109.1 no
C210 . C211 . H2112 . 109.1 no
C212 . C211 . H2112 . 108.9 no
H2111 . C211 . H2112 . 109.5 no
C211 . C212 . C213 . 114.0(4) yes
C211 . C212 . H2121 . 108.0 no
C213 . C212 . H2121 . 108.8 no
C211 . C212 . H2122 . 108.3 no
C213 . C212 . H2122 . 108.3 no
H2121 . C212 . H2122 . 109.5 no
C212 . C213 . H2131 . 109.2 no
C212 . C213 . H2132 . 109.3 no
H2131 . C213 . H2132 . 109.5 no
C212 . C213 . H2133 . 109.9 no
H2131 . C213 . H2133 . 109.5 no
H2132 . C213 . H2133 . 109.5 no
N201 . C214 . C215 . 114.8(3) yes
N201 . C214 . H2141 . 108.1 no
C215 . C214 . H2141 . 108.0 no
N201 . C214 . H2142 . 108.1 no
C215 . C214 . H2142 . 108.2 no
H2141 . C214 . H2142 . 109.5 no
C214 . C215 . C216 . 112.0(4) yes
C214 . C215 . H2151 . 109.0 no
C216 . C215 . H2151 . 109.0 no
C214 . C215 . H2152 . 108.7 no
C216 . C215 . H2152 . 108.6 no
H2151 . C215 . H2152 . 109.5 no
C215 . C216 . C217 . 111.2(5) yes
C215 . C216 . H2161 . 108.8 no
C217 . C216 . H2161 . 109.1 no
C215 . C216 . H2162 . 109.2 no
C217 . C216 . H2162 . 109.1 no
H2161 . C216 . H2162 . 109.5 no
C216 . C217 . H2171 . 109.4 no
C216 . C217 . H2172 . 109.4 no
H2171 . C217 . H2172 . 109.5 no
C216 . C217 . H2173 . 109.5 no
H2171 . C217 . H2173 . 109.5 no
H2172 . C217 . H2173 . 109.5 no
C222 . N221 . C226 . 110.3(4) yes
C222 . N221 . C230 . 107.3(3) yes
C226 . N221 . C230 . 110.9(3) yes
C222 . N221 . C234 . 110.2(3) yes
C226 . N221 . C234 . 107.8(3) yes
C230 . N221 . C234 . 110.2(4) yes
N221 . C222 . C223 . 115.1(3) yes
N221 . C222 . H2221 . 108.0 no
C223 . C222 . H2221 . 107.8 no
N221 . C222 . H2222 . 108.2 no
C223 . C222 . H2222 . 108.1 no
H2221 . C222 . H2222 . 109.5 no
C222 . C223 . C224 . 111.0(4) yes
C222 . C223 . H2231 . 109.2 no
C224 . C223 . H2231 . 109.0 no
C222 . C223 . H2232 . 109.0 no
C224 . C223 . H2232 . 109.1 no
H2231 . C223 . H2232 . 109.5 no
C223 . C224 . C225 . 111.0(4) yes
C223 . C224 . H2241 . 109.0 no
C225 . C224 . H2241 . 109.5 no
C223 . C224 . H2242 . 108.8 no
C225 . C224 . H2242 . 109.1 no
H2241 . C224 . H2242 . 109.5 no
C224 . C225 . H2251 . 109.0 no
C224 . C225 . H2252 . 109.4 no
H2251 . C225 . H2252 . 109.5 no
C224 . C225 . H2253 . 109.9 no
H2251 . C225 . H2253 . 109.5 no
H2252 . C225 . H2253 . 109.5 no
N221 . C226 . C227 . 115.0(4) yes
N221 . C226 . H2261 . 108.0 no
C227 . C226 . H2261 . 107.9 no
N221 . C226 . H2262 . 108.1 no
C227 . C226 . H2262 . 108.2 no
H2261 . C226 . H2262 . 109.5 no
C226 . C227 . C228 . 111.8(5) yes
C226 . C227 . H2271 . 109.1 no
C228 . C227 . H2271 . 108.9 no
C226 . C227 . H2272 . 108.7 no
C228 . C227 . H2272 . 108.8 no
H2271 . C227 . H2272 . 109.5 no
C227 . C228 . C229 . 113.4(5) yes
C227 . C228 . H2281 . 108.5 no
C229 . C228 . H2281 . 108.3 no
C227 . C228 . H2282 . 108.5 no
C229 . C228 . H2282 . 108.5 no
H2281 . C228 . H2282 . 109.5 no
C228 . C229 . H2291 . 109.6 no
C228 . C229 . H2292 . 109.5 no
H2291 . C229 . H2292 . 109.5 no
C228 . C229 . H2293 . 109.3 no
H2291 . C229 . H2293 . 109.5 no
H2292 . C229 . H2293 . 109.5 no
N221 . C230 . C231 . 115.1(3) yes
N221 . C230 . H2301 . 107.8 no
C231 . C230 . H2301 . 107.9 no
N221 . C230 . H2302 . 108.2 no
C231 . C230 . H2302 . 108.4 no
H2301 . C230 . H2302 . 109.5 no
C230 . C231 . C232 . 111.9(4) yes
C230 . C231 . H2311 . 109.2 no
C232 . C231 . H2311 . 109.0 no
C230 . C231 . H2312 . 108.7 no
C232 . C231 . H2312 . 108.5 no
H2311 . C231 . H2312 . 109.5 no
C231 . C232 . C233 . 113.4(4) yes
C231 . C232 . H2321 . 108.2 no
C233 . C232 . H2321 . 108.2 no
C231 . C232 . H2322 . 108.7 no
C233 . C232 . H2322 . 108.8 no
H2321 . C232 . H2322 . 109.5 no
C232 . C233 . H2331 . 109.5 no
C232 . C233 . H2332 . 109.8 no
H2331 . C233 . H2332 . 109.5 no
C232 . C233 . H2333 . 109.2 no
H2331 . C233 . H2333 . 109.5 no
H2332 . C233 . H2333 . 109.5 no
N221 . C234 . C235 . 115.6(4) yes
N221 . C234 . H2341 . 107.9 no
C235 . C234 . H2341 . 108.0 no
N221 . C234 . H2342 . 107.8 no
C235 . C234 . H2342 . 108.1 no
H2341 . C234 . H2342 . 109.5 no
C234 . C235 . C236 . 112.6(5) yes
C234 . C235 . H2351 . 108.5 no
C236 . C235 . H2351 . 109.2 no
C234 . C235 . H2352 . 108.4 no
C236 . C235 . H2352 . 108.7 no
H2351 . C235 . H2352 . 109.5 no
C235 . C236 . C237 . 112.9(7) yes
C235 . C236 . H2361 . 108.7 no
C237 . C236 . H2361 . 108.1 no
C235 . C236 . H2362 . 109.0 no
C237 . C236 . H2362 . 108.6 no
H2361 . C236 . H2362 . 109.5 no
C236 . C237 . H2371 . 109.6 no
C236 . C237 . H2372 . 109.7 no
H2371 . C237 . H2372 . 109.5 no
C236 . C237 . H2373 . 109.1 no
H2371 . C237 . H2373 . 109.5 no
H2372 . C237 . H2373 . 109.5 no

loop_
_geom_bond_atom_site_label_1
_geom_bond_site_symmetry_1
_geom_bond_atom_site_label_2
_geom_bond_site_symmetry_2
_geom_bond_distance
_geom_bond_publ_flag
O1 . C1 . 1.212(6) yes
C1 . N11 . 1.349(5) yes
C1 . N21 . 1.360(5) yes
N11 . C12 . 1.420(4) yes
N11 . H111 . 0.950 no
C12 . C13 . 1.381(5) yes
C12 . C17 . 1.394(5) yes
C13 . C14 . 1.389(5) yes
C13 . H131 . 0.950 no
C14 . C15 . 1.380(5) yes
C14 . H141 . 0.950 no
C15 . C16 . 1.386(5) yes
C15 . C18 . 1.539(4) yes
C16 . C17 . 1.383(5) yes
C16 . H161 . 0.950 no
C17 . H171 . 0.950 no
C18 . C19 . 1.508(6) yes
C18 . C20 . 1.502(6) yes
C18 . H181 . 0.950 no
C19 . H191 . 0.950 no
C19 . H192 . 0.950 no
C19 . H193 . 0.950 no
N21 . C22 . 1.415(4) yes
N21 . H211 . 0.950 no
C22 . C23 . 1.381(5) yes
C22 . C27 . 1.390(5) yes
C23 . C24 . 1.385(5) yes
C23 . H231 . 0.950 no
C24 . C25 . 1.380(5) yes
C24 . H241 . 0.950 no
C25 . C26 . 1.382(5) yes
C25 . C28 . 1.534(4) yes
C26 . C27 . 1.381(5) yes
C26 . H261 . 0.950 no
C27 . H271 . 0.950 no
C28 . C29 . 1.504(6) yes
C28 . C30 . 1.506(6) yes
C28 . H281 . 0.950 no
C29 . H291 . 0.950 no
C29 . H292 . 0.950 no
C29 . H293 . 0.950 no
C30 . H301 . 0.950 no
C30 . H302 . 0.950 no
C30 . H303 . 0.950 no
O101 . C101 . 1.212(5) yes
C101 . N111 . 1.345(5) yes
C101 . N121 . 1.359(5) yes
N111 . C112 . 1.422(4) yes
N111 . H1111 . 0.950 no
C112 . C113 . 1.376(5) yes
C112 . C117 . 1.392(5) yes
C113 . C114 . 1.382(5) yes
C113 . H1131 . 0.950 no
C114 . C115 . 1.382(5) yes
C114 . H1141 . 0.950 no
C115 . C116 . 1.375(5) yes
C115 . C118 . 1.531(4) yes
C116 . C117 . 1.378(5) yes
C116 . H1161 . 0.950 no
C117 . H1171 . 0.950 no
C118 . C119 . 1.502(6) yes
C118 . C120 . 1.480(6) yes
C118 . H1181 . 0.950 no
C119 . H1191 . 0.950 no
C119 . H1192 . 0.950 no
C119 . H1193 . 0.950 no
N121 . C122 . 1.414(4) yes
N121 . H1211 . 0.950 no
C122 . C123 . 1.375(5) yes
C122 . C127 . 1.393(5) yes
C123 . C124 . 1.384(5) yes
C123 . H1231 . 0.950 no
C124 . C125 . 1.385(5) yes
C124 . H1241 . 0.950 no
C125 . C126 . 1.373(5) yes
C125 . C128 . 1.528(4) yes
C126 . C127 . 1.380(5) yes
C126 . H1261 . 0.950 no
C127 . H1271 . 0.950 no
C128 . C129 . 1.503(6) yes
C128 . C130 . 1.506(6) yes
C128 . H1281 . 0.950 no
C129 . H1291 . 0.950 no
C129 . H1292 . 0.950 no
C129 . H1293 . 0.950 no
C130 . H1301 . 0.950 no
C130 . H1302 . 0.950 no
C130 . H1303 . 0.950 no
O2 . C2 . 1.219(6) yes
C2 . N31 . 1.348(6) yes
C2 . N41 . 1.355(6) yes
N31 . C32 . 1.411(4) yes
N31 . H311 . 0.950 no
C32 . C33 . 1.379(5) yes
C32 . C37 . 1.394(5) yes
C33 . C34 . 1.384(5) yes
C33 . H331 . 0.950 no
C34 . C35 . 1.384(5) yes
C34 . H341 . 0.950 no
C35 . C36 . 1.380(5) yes
C35 . C38 . 1.535(4) yes
C36 . C37 . 1.381(5) yes
C36 . H361 . 0.950 no
C37 . H371 . 0.950 no
C38 . C39 . 1.504(6) yes
C38 . C40 . 1.497(6) yes
C38 . H381 . 0.950 no
C39 . H391 . 0.950 no
C39 . H392 . 0.950 no
C39 . H393 . 0.950 no
C40 . H401 . 0.950 no
C40 . H402 . 0.950 no
C40 . H403 . 0.950 no
N41 . C42 . 1.413(4) yes
N41 . H411 . 0.950 no
C42 . C43 . 1.379(5) yes
C42 . C47 . 1.384(5) yes
C43 . C44 . 1.384(5) yes
C43 . H431 . 0.950 no
C44 . C45 . 1.376(5) yes
C44 . H441 . 0.950 no
C45 . C46 . 1.377(5) yes
C45 . C48 . 1.533(4) yes
C46 . C47 . 1.382(5) yes
C46 . H461 . 0.950 no
C47 . H471 . 0.950 no
C48 . C49 . 1.502(6) yes
C48 . C50 . 1.501(6) yes
C48 . H481 . 0.950 no
C49 . H491 . 0.950 no
C49 . H492 . 0.950 no
C49 . H493 . 0.950 no
C50 . H501 . 0.950 no
C50 . H502 . 0.950 no
C50 . H503 . 0.950 no
O102 . C102 . 1.227(4) yes
C102 . N131 . 1.344(4) yes
C102 . N141 . 1.345(4) yes
N131 . C132 . 1.402(4) yes
N131 . H1311 . 0.950 no
C132 . C133 . 1.367(4) yes
C132 . C137 . 1.390(4) yes
C133 . C134 . 1.382(4) yes
C133 . H1331 . 0.950 no
C134 . C135 . 1.369(4) yes
C134 . H1341 . 0.950 no
C135 . C136 . 1.381(4) yes
C135 . C138 . 1.528(4) yes
C136 . C137 . 1.373(4) yes
C136 . H1361 . 0.950 no
C137 . H1371 . 0.950 no
C138 . C139 . 1.498(6) yes
C138 . C140 . 1.499(5) yes
C138 . H1381 . 0.950 no
C139 . H1391 . 0.950 no
C139 . H1392 . 0.950 no
C139 . H1393 . 0.950 no
C140 . H1401 . 0.950 no
C140 . H1402 . 0.950 no
C140 . H1403 . 0.950 no
N141 . C142 . 1.407(4) yes
N141 . H1411 . 0.950 no
C142 . C143 . 1.371(5) yes
C142 . C147 . 1.387(4) yes
C143 . C144 . 1.378(4) yes
C143 . H1431 . 0.950 no
C144 . C145 . 1.378(5) yes
C144 . H1441 . 0.950 no
C145 . C146 . 1.371(5) yes
C145 . C148 . 1.532(4) yes
C146 . C147 . 1.374(4) yes
C146 . H1461 . 0.950 no
C147 . H1471 . 0.950 no
C148 . C149 . 1.503(6) yes
C148 . C150 . 1.498(6) yes
C148 . H1481 . 0.950 no
C149 . H1491 . 0.950 no
C149 . H1492 . 0.950 no
C149 . H1493 . 0.950 no
C150 . H1501 . 0.950 no
C150 . H1502 . 0.950 no
C150 . H1503 . 0.950 no
O3 . C3 . 1.228(4) yes
C3 . N51 . 1.323(5) yes
C3 . N61 . 1.341(5) yes
N51 . C52 . 1.409(3) yes
N51 . H511 . 0.950 no
C52 . C53 . 1.374(3) yes
C52 . C57 . 1.394(3) yes
C53 . C54 . 1.385(3) yes
C53 . H531 . 0.950 no
C54 . C55 . 1.378(3) yes
C54 . H541 . 0.950 no
C55 . C56 . 1.381(3) yes
C55 . C58 . 1.533(4) yes
C55 . C56 . 1.381(3) yes
C55 . C158 . 1.530(4) yes
C56 . C57 . 1.380(3) yes
C56 . H561 . 0.950 no
C57 . H571 . 0.950 no
C58 . C59 . 1.499(6) yes
C58 . C60 . 1.489(6) yes
C58 . H581 . 0.950 no
C59 . H591 . 0.950 no
C59 . H592 . 0.950 no
C59 . H593 . 0.950 no
C60 . H601 . 0.950 no
C60 . H602 . 0.950 no
C60 . H603 . 0.950 no
N61 . C62 . 1.413(3) yes
N61 . H611 . 0.950 no
C62 . C63 . 1.378(3) yes
C62 . C67 . 1.387(3) yes
C63 . C64 . 1.385(3) yes
C63 . H631 . 0.950 no
C64 . C65 . 1.378(3) yes
C64 . H641 . 0.950 no
C65 . C66 . 1.377(3) yes
C65 . C68 . 1.526(4) yes
C65 . C66 . 1.377(3) yes
C65 . C168 . 1.538(4) yes
C66 . C67 . 1.385(3) yes
C66 . H661 . 0.950 no
C67 . H671 . 0.950 no
C68 . C69 . 1.502(6) yes
C68 . C70 . 1.506(6) yes
C68 . H681 . 0.950 no
C69 . H691 . 0.950 no
C69 . H692 . 0.950 no
C69 . H693 . 0.950 no
C70 . H701 . 0.950 no
C70 . H702 . 0.950 no
C70 . H703 . 0.950 no
C158 . C159 . 1.494(6) yes
C158 . C160 . 1.499(6) yes
C158 . H1581 . 0.950 no
C159 . H1591 . 0.950 no
C159 . H1592 . 0.950 no
C159 . H1593 . 0.950 no
C160 . H1601 . 0.950 no
C160 . H1602 . 0.950 no
C160 . H1603 . 0.950 no
C168 . C169 . 1.514(6) yes
C168 . C170 . 1.486(6) yes
C168 . H1681 . 0.950 no
C169 . H1691 . 0.950 no
C169 . H1692 . 0.950 no
C169 . H1693 . 0.950 no
C170 . H1701 . 0.950 no
C170 . H1702 . 0.950 no
C170 . H1703 . 0.950 no
O4 . C4 . 1.215(6) yes
C4 . N71 . 1.360(6) yes
C4 . N81 . 1.351(6) yes
N71 . C72 . 1.416(4) yes
N71 . H711 . 0.950 no
C72 . C73 . 1.386(5) yes
C72 . C77 . 1.387(5) yes
C73 . C74 . 1.385(5) yes
C73 . H731 . 0.950 no
C74 . C75 . 1.383(5) yes
C74 . H741 . 0.950 no
C75 . C76 . 1.381(5) yes
C75 . C78 . 1.530(4) yes
C76 . C77 . 1.385(5) yes
C76 . H761 . 0.950 no
C77 . H771 . 0.950 no
C78 . C79 . 1.490(6) yes
C78 . C80 . 1.503(6) yes
C78 . H781 . 0.950 no
C79 . H791 . 0.950 no
C79 . H792 . 0.950 no
C79 . H793 . 0.950 no
C80 . H801 . 0.950 no
C80 . H802 . 0.950 no
C80 . H803 . 0.950 no
N81 . C82 . 1.417(4) yes
N81 . H811 . 0.950 no
C82 . C83 . 1.379(5) yes
C82 . C87 . 1.392(5) yes
C83 . C84 . 1.386(5) yes
C83 . H831 . 0.950 no
C84 . C85 . 1.384(5) yes
C84 . H841 . 0.950 no
C85 . C86 . 1.377(5) yes
C85 . C88 . 1.535(4) yes
C86 . C87 . 1.385(5) yes
C86 . H861 . 0.950 no
C87 . H871 . 0.950 no
C88 . C89 . 1.497(6) yes
C88 . C90 . 1.497(6) yes
C88 . H881 . 0.950 no
C89 . H891 . 0.950 no
C89 . H892 . 0.950 no
C89 . H893 . 0.950 no
C90 . H901 . 0.950 no
C90 . H902 . 0.950 no
C90 . H903 . 0.950 no
O104 . C104 . 1.216(4) yes
C104 . N171 . 1.353(4) yes
C104 . N181 . 1.343(4) yes
N171 . C172 . 1.412(4) yes
N171 . H1711 . 0.950 no
C172 . C173 . 1.374(4) yes
C172 . C177 . 1.393(4) yes
C173 . C174 . 1.389(4) yes
C173 . H1731 . 0.950 no
C174 . C175 . 1.373(4) yes
C174 . H1741 . 0.950 no
C175 . C176 . 1.384(5) yes
C175 . C178 . 1.532(4) yes
C176 . C177 . 1.382(4) yes
C176 . H1761 . 0.950 no
C177 . H1771 . 0.950 no
C178 . C179 . 1.482(6) yes
C178 . C180 . 1.493(6) yes
C178 . H1781 . 0.950 no
C179 . H1791 . 0.950 no
C179 . H1792 . 0.950 no
C179 . H1793 . 0.950 no
C180 . H1801 . 0.950 no
C180 . H1802 . 0.950 no
C180 . H1803 . 0.950 no
N181 . C182 . 1.409(4) yes
N181 . H1811 . 0.950 no
C182 . C183 . 1.376(4) yes
C182 . C187 . 1.390(4) yes
C183 . C184 . 1.378(4) yes
C183 . H1831 . 0.950 no
C184 . C185 . 1.378(4) yes
C184 . H1841 . 0.950 no
C185 . C186 . 1.379(4) yes
C185 . C188 . 1.527(4) yes
C186 . C187 . 1.374(4) yes
C186 . H1861 . 0.950 no
C187 . H1871 . 0.950 no
C188 . C189 . 1.503(6) yes
C188 . C190 . 1.504(5) yes
C188 . H1881 . 0.950 no
C189 . H1891 . 0.950 no
C189 . H1892 . 0.950 no
C189 . H1893 . 0.950 no
C190 . H1901 . 0.950 no
C190 . H1902 . 0.950 no
C190 . H1903 . 0.950 no
C20 . H201 . 0.950 no
C20 . H202 . 0.950 no
C20 . H203 . 0.950 no
C120 . H1201 . 0.950 no
C120 . H1202 . 0.950 no
C120 . H1203 . 0.950 no
N201 . C202 . 1.530(5) yes
N201 . C206 . 1.514(5) yes
N201 . C210 . 1.526(5) yes
N201 . C214 . 1.515(5) yes
C202 . C203 . 1.498(6) yes
C202 . H2021 . 0.950 no
C202 . H2022 . 0.950 no
C203 . C204 . 1.516(6) yes
C203 . H2031 . 0.950 no
C203 . H2032 . 0.950 no
C204 . C205 . 1.498(7) yes
C204 . H2041 . 0.950 no
C204 . H2042 . 0.950 no
C205 . H2051 . 0.950 no
C205 . H2052 . 0.950 no
C205 . H2053 . 0.950 no
C206 . C207 . 1.522(5) yes
C206 . H2061 . 0.950 no
C206 . H2062 . 0.950 no
C207 . C208 . 1.502(6) yes
C207 . H2071 . 0.950 no
C207 . H2072 . 0.950 no
C208 . C209 . 1.482(6) yes
C208 . H2081 . 0.950 no
C208 . H2082 . 0.950 no
C209 . H2091 . 0.950 no
C209 . H2092 . 0.950 no
C209 . H2093 . 0.950 no
C210 . C211 . 1.504(6) yes
C210 . H2101 . 0.950 no
C210 . H2102 . 0.950 no
C211 . C212 . 1.511(6) yes
C211 . H2111 . 0.950 no
C211 . H2112 . 0.950 no
C212 . C213 . 1.494(7) yes
C212 . H2121 . 0.950 no
C212 . H2122 . 0.950 no
C213 . H2131 . 0.950 no
C213 . H2132 . 0.950 no
C213 . H2133 . 0.950 no
C214 . C215 . 1.508(6) yes
C214 . H2141 . 0.950 no
C214 . H2142 . 0.950 no
C215 . C216 . 1.484(7) yes
C215 . H2151 . 0.950 no
C215 . H2152 . 0.950 no
C216 . C217 . 1.530(8) yes
C216 . H2161 . 0.950 no
C216 . H2162 . 0.950 no
C217 . H2171 . 0.950 no
C217 . H2172 . 0.950 no
C217 . H2173 . 0.950 no
N221 . C222 . 1.526(5) yes
N221 . C226 . 1.510(6) yes
N221 . C230 . 1.520(5) yes
N221 . C234 . 1.531(6) yes
C222 . C223 . 1.515(6) yes
C222 . H2221 . 0.950 no
C222 . H2222 . 0.950 no
C223 . C224 . 1.501(6) yes
C223 . H2231 . 0.950 no
C223 . H2232 . 0.950 no
C224 . C225 . 1.516(7) yes
C224 . H2241 . 0.950 no
C224 . H2242 . 0.950 no
C225 . H2251 . 0.950 no
C225 . H2252 . 0.950 no
C225 . H2253 . 0.950 no
C226 . C227 . 1.506(7) yes
C226 . H2261 . 0.950 no
C226 . H2262 . 0.950 no
C227 . C228 . 1.483(7) yes
C227 . H2271 . 0.950 no
C227 . H2272 . 0.950 no
C228 . C229 . 1.480(9) yes
C228 . H2281 . 0.950 no
C228 . H2282 . 0.950 no
C229 . H2291 . 0.950 no
C229 . H2292 . 0.950 no
C229 . H2293 . 0.950 no
C230 . C231 . 1.512(6) yes
C230 . H2301 . 0.950 no
C230 . H2302 . 0.950 no
C231 . C232 . 1.506(6) yes
C231 . H2311 . 0.950 no
C231 . H2312 . 0.950 no
C232 . C233 . 1.495(7) yes
C232 . H2321 . 0.950 no
C232 . H2322 . 0.950 no
C233 . H2331 . 0.950 no
C233 . H2332 . 0.950 no
C233 . H2333 . 0.950 no
C234 . C235 . 1.505(8) yes
C234 . H2341 . 0.950 no
C234 . H2342 . 0.950 no
C235 . C236 . 1.473(8) yes
C235 . H2351 . 0.950 no
C235 . H2352 . 0.950 no
C236 . C237 . 1.502(11) yes
C236 . H2361 . 0.950 no
C236 . H2362 . 0.950 no
C237 . H2371 . 0.950 no
C237 . H2372 . 0.950 no
C237 . H2373 . 0.950 no

loop_
_geom_hbond_atom_site_label_D
_geom_hbond_site_symmetry_D
_geom_hbond_atom_site_label_H
_geom_hbond_site_symmetry_H
_geom_hbond_atom_site_label_A
_geom_hbond_site_symmetry_A
_geom_hbond_angle_DHA
_geom_hbond_distance_DH
_geom_hbond_distance_HA
_geom_hbond_distance_DA
_geom_hbond_publ_flag
C17 . H171 . O1 . 124.2(2) 0.950 2.221 2.865(11) yes
C17 . H171 . O101 . 120.5(3) 0.950 2.550 3.140(11) yes
C27 . H271 . O101 . 122.0(4) 0.950 1.978 2.609(11) yes
C14 . H1141 . C119 . 120.6(10) 0.716 2.519 2.948(11) yes
C117 . H1171 . O1 . 124.3(3) 0.950 1.958 2.614(11) yes
C117 . H1171 . O101 . 125.20(19) 0.950 2.181 2.837(11) yes
C26 . H1261 . C130 . 128.5(8) 0.853 2.548 3.151(11) yes
C127 . H1271 . O101 . 121.8(2) 0.950 2.244 2.862(11) yes
C37 . H371 . O2 . 125.4(3) 0.950 2.244 2.900(11) yes
C37 . H371 . O102 . 123.3(3) 0.950 2.478 3.102(11) yes
C46 . H461 . C49 2_666 153.5(6) 0.950 2.203 3.083(11) yes
C47 . H471 . O2 . 127.0(3) 0.950 2.177 2.852(11) yes
C47 . H471 . O102 . 121.4(4) 0.950 2.024 2.647(11) yes
C149 . H481 . C45 . 131.8(10) 0.753 2.063 2.625(11) yes
C149 . H481 . C48 . 167.2(15) 0.753 0.950 1.692(11) yes
C149 . H481 . C49 . 146.0(14) 0.753 2.001 2.659(11) yes
C149 . H481 . C50 . 123.0(16) 0.753 1.977 2.469(11) yes
C149 . H481 . C145 . 122.3(12) 0.753 2.035 2.518(11) yes
C149 . H481 . C148 . 121.0(17) 0.753 0.970 1.503(11) yes
C149 . H481 . C150 . 146.3(14) 0.753 1.790 2.452(11) yes
C49 . H492 . C149 2_666 159.6(5) 0.950 2.008 2.917(11) yes
C50 . H503 . C160 7_665 125.9(6) 0.950 2.496 3.149(11) yes
C137 . H1371 . O2 . 126.3(4) 0.950 1.957 2.633(11) yes
C137 . H1371 . O102 . 120.85(16) 0.950 2.267 2.872(11) yes
C46 . H1461 . C49 2_666 161.1(10) 0.812 2.303 3.083(11) yes
C146 . H1461 . C49 2_666 168.0(3) 0.950 2.303 3.238(11) yes
C147 . H1471 . O2 . 127.5(4) 0.950 2.417 3.089(11) yes
C147 . H1471 . O102 . 121.31(17) 0.950 2.244 2.856(11) yes
C149 . H1493 . C49 2_666 160.2(5) 0.950 2.005 2.917(11) yes
C57 . H571 . O3 . 121.17(9) 0.950 2.318 2.925(11) yes
C59 . H593 . C50 13_655 132.8(4) 0.950 2.494 3.216(11) yes
C67 . H671 . O3 . 120.62(10) 0.950 2.292 2.894(11) yes
C169 . H681 . C70 . 141.0(6) 0.880 1.951 2.692(11) yes
C160 . H1602 . C50 13_655 133.6(5) 0.950 2.417 3.149(11) yes
C160 . H1602 . C150 13_655 157.0(3) 0.950 2.575 3.469(11) yes
C70 . H1681 . C168 . 120.0(10) 0.779 0.950 1.500(11) yes
C70 . H1681 . C169 . 144.7(7) 0.779 2.019 2.692(11) yes
C76 . H761 . C80 10_545 140.4(2) 0.950 2.589 3.376(11) yes
C77 . H771 . O4 . 124.6(2) 0.950 2.193 2.842(11) yes
C79 . H791 . C79 7_665 170.89(18) 0.950 2.381 3.322(11) yes
C87 . H871 . O4 . 125.1(2) 0.950 2.183 2.839(11) yes
C87 . H871 . O104 . 124.8(3) 0.950 2.539 3.179(11) yes
C190 . H881 . C89 . 128.9(10) 0.843 1.979 2.592(11) yes
C90 . H903 . C40 . 146.7(6) 0.950 2.587 3.421(11) yes
C76 . H1761 . C78 . 128.4(10) 0.793 1.964 2.534(11) yes
C76 . H1761 . C80 . 151.6(10) 0.793 2.220 2.942(11) yes
C76 . H1761 . C180 . 143.5(8) 0.793 2.520 3.193(11) yes
C177 . H1771 . O4 . 126.3(3) 0.950 2.584 3.238(11) yes
C177 . H1771 . O104 . 121.29(17) 0.950 2.259 2.869(11) yes
C80 . H1803 . C79 . 151.6(16) 0.832 1.682 2.446(11) yes
C80 . H1803 . C179 . 123.1(16) 0.832 2.575 3.109(11) yes
C187 . H1871 . O4 . 124.0(4) 0.950 1.829 2.488(11) yes
C187 . H1871 . O104 . 125.10(16) 0.950 2.188 2.843(11) yes
C211 . H2112 . O2 . 137.2(3) 0.950 2.497 3.259(11) yes
C215 . H2152 . O4 16_555 145.6(3) 0.950 2.337 3.166(11) yes
C231 . H2312 . O1 . 167.1(2) 0.950 2.586 3.519(11) yes
C234 . H2341 . O1 . 168.6(2) 0.950 2.363 3.299(11) yes

loop_
_platon_squeeze_void_nr
_platon_squeeze_void_average_x
_platon_squeeze_void_average_y
_platon_squeeze_void_average_z
_platon_squeeze_void_volume
_platon_squeeze_void_count_electrons
_platon_squeeze_void_content
1 0.000 0.000 0.000 11 0 ' '
2 0.000 0.000 0.235 707 83 ' '
3 0.000 0.000 0.500 160 25 ' '
4 0.000 0.000 0.765 707 83 ' '
5 0.267 0.018 0.174 16 0 ' '
6 0.430 0.043 0.390 24 1 ' '
7 0.290 0.054 0.056 24 1 ' '
8 0.418 0.066 0.507 15 0 ' '
9 0.685 0.084 0.159 15 0 ' '
10 0.720 0.097 0.277 24 1 ' '
11 0.667 0.333 0.099 705 83 ' '
12 0.667 0.333 0.568 705 83 ' '
13 0.946 0.237 0.056 24 1 ' '
14 0.982 0.249 0.174 16 0 ' '
15 0.667 0.333 0.833 160 25 ' '
16 0.376 0.280 0.277 24 1 ' '
17 0.249 0.267 0.826 16 0 ' '
18 0.237 0.290 0.944 24 1 ' '
19 0.400 0.315 0.159 15 0 ' '
20 0.667 0.333 0.333 10 0 ' '
21 0.934 0.351 0.507 15 0 ' '
22 0.097 0.376 0.723 24 1 ' '
23 0.957 0.387 0.390 24 1 ' '
24 0.084 0.400 0.841 15 0 ' '
25 0.351 0.418 0.493 15 0 ' '
26 0.387 0.430 0.610 24 1 ' '
27 0.333 0.667 0.432 704 83 ' '
28 0.333 0.667 0.902 705 83 ' '
29 0.613 0.570 0.390 24 1 ' '
30 0.333 0.667 0.167 160 25 ' '
31 0.649 0.582 0.507 15 0 ' '
32 0.916 0.600 0.159 15 0 ' '
33 0.043 0.613 0.610 24 1 ' '
34 0.903 0.624 0.277 24 1 ' '
35 0.066 0.649 0.493 15 0 ' '
36 0.333 0.667 0.667 10 0 ' '
37 0.600 0.685 0.841 15 0 ' '
38 0.763 0.710 0.056 24 1 ' '
39 0.624 0.720 0.723 24 1 ' '
40 0.751 0.733 0.174 16 0 ' '
41 0.018 0.751 0.826 16 0 ' '
42 0.054 0.763 0.944 24 1 ' '
43 0.280 0.903 0.723 24 1 ' '
44 0.315 0.916 0.841 15 0 ' '
45 0.582 0.934 0.493 15 0 ' '
46 0.710 0.946 0.944 24 1 ' '
47 0.570 0.957 0.610 24 1 ' '
48 0.733 0.982 0.826 16 0 ' '
